data_7210880
loop_
_publ_author_name
'Wang, Lian-Cheng'
'Sun, Junliang'
'Huang, Zhi-Tang'
'Zheng, Qi-Yu'

_publ_section_title
;
 Stepwise tuning of the substituent groups from mother BTB ligands to two
 hexaphenylbenzene based ligands for construction of diverse coordination
 polymers
;
_journal_issue 42
_journal_name_full CrystEngComm
_journal_page_first 8511
_journal_paper_doi 10.1039/c3ce40856f
_journal_volume 15
_journal_year 2013
_chemical_formula_sum 'C131 H157 Co3 N5 O25'
_chemical_formula_weight 2378.41
_chemical_name_systematic
; 
 ? 
;
_space_group_IT_number 14
_symmetry_cell_setting monoclinic
_symmetry_space_group_name_Hall '-P 2ybc'
_symmetry_space_group_name_H-M 'P 1 21/c 1'
_atom_sites_solution_hydrogens geom
_atom_sites_solution_primary direct
_atom_sites_solution_secondary difmap
_audit_creation_method SHELXL-97
_cell_angle_alpha 90.00
_cell_angle_beta 110.54(3)
_cell_angle_gamma 90.00
_cell_formula_units_Z 4
_cell_length_a 31.277(6)
_cell_length_b 17.558(4)
_cell_length_c 23.629(5)
_cell_measurement_reflns_used 35918
_cell_measurement_temperature 100(2)
_cell_measurement_theta_max 27.4606
_cell_measurement_theta_min 0.9388
_cell_volume 12151(5)
_computing_cell_refinement 'CrystalClear (Rigaku Inc., 2008)'
_computing_data_collection 'CrystalClear (Rigaku Inc., 2008)'
_computing_data_reduction 'CrystalClear (Rigaku Inc., 2008)'
_computing_molecular_graphics
;
 Mercury: visualization and analysis of crystal structures, C. F. Macrae,
 P. R. Edgington, P. McCabe, E. Pidcock, G. P. Shields, R. Taylor,
 M. Towler and J. van de Streek, J. Appl. Cryst., 39, 453-457, 2006.
;
_computing_publication_material 'SHELX-97 (Sheldrick, 2008)'
_computing_structure_refinement 'SHELX-97 (Sheldrick, 2008)'
_computing_structure_solution 'SHELX-97 (Sheldrick, 2008)'
_diffrn_ambient_temperature 100(2)
_diffrn_detector_area_resol_mean 28.5714
_diffrn_measured_fraction_theta_full 0.998
_diffrn_measured_fraction_theta_max 0.998
_diffrn_measurement_device_type 'MM007HF + CCD (Saturn724+)'
_diffrn_measurement_method '\w scans at fixed \c = 45\%'
_diffrn_radiation_monochromator Confocal
_diffrn_radiation_source 'Rotating Anode'
_diffrn_radiation_type MoK\a
_diffrn_radiation_wavelength 0.71073
_diffrn_reflns_av_R_equivalents 0.0767
_diffrn_reflns_av_sigmaI/netI 0.0794
_diffrn_reflns_limit_h_max 37
_diffrn_reflns_limit_h_min -37
_diffrn_reflns_limit_k_max 20
_diffrn_reflns_limit_k_min -20
_diffrn_reflns_limit_l_max 28
_diffrn_reflns_limit_l_min -28
_diffrn_reflns_number 74734
_diffrn_reflns_theta_full 25.00
_diffrn_reflns_theta_max 25.00
_diffrn_reflns_theta_min 1.72
_exptl_absorpt_coefficient_mu 0.479
_exptl_absorpt_correction_T_max 1.0000
_exptl_absorpt_correction_T_min 0.7333
_exptl_absorpt_correction_type multi-scan
_exptl_absorpt_process_details 'CrystalClear (Rigaku Inc., 2008)'
_exptl_crystal_colour pink
_exptl_crystal_density_diffrn 1.300
_exptl_crystal_density_method 'not measured'
_exptl_crystal_description block
_exptl_crystal_F_000 5036
_exptl_crystal_size_max 0.28
_exptl_crystal_size_mid 0.13
_exptl_crystal_size_min 0.11
_refine_diff_density_max 2.544
_refine_diff_density_min -1.034
_refine_diff_density_rms 0.111
_refine_ls_extinction_method none
_refine_ls_goodness_of_fit_ref 1.147
_refine_ls_hydrogen_treatment constr
_refine_ls_matrix_type full
_refine_ls_number_parameters 1661
_refine_ls_number_reflns 21349
_refine_ls_number_restraints 2306
_refine_ls_restrained_S_all 1.118
_refine_ls_R_factor_all 0.1067
_refine_ls_R_factor_gt 0.0972
_refine_ls_shift/su_max 0.001
_refine_ls_shift/su_mean 0.000
_refine_ls_structure_factor_coef Fsqd
_refine_ls_weighting_details 'calc w=1/[\s^2^(Fo^2^)+(0.0984P)^2^+43.9922P] where P=(Fo^2^+2Fc^2^)/3'
_refine_ls_weighting_scheme calc
_refine_ls_wR_factor_gt 0.2416
_refine_ls_wR_factor_ref 0.2489
_reflns_number_gt 19120
_reflns_number_total 21349
_reflns_threshold_expression >2sigma(I)
_cod_data_source_file c3ce40856f.txt
_cod_data_source_block CoP21c
_cod_original_cell_volume 12151(4)
_cod_original_sg_symbol_H-M P2(1)/c
_cod_database_code 7210880

loop_
_symmetry_equiv_pos_as_xyz
'x, y, z'
'-x, y+1/2, -z+1/2'
'-x, -y, -z'
'x, -y-1/2, z-1/2'

loop_
_atom_site_label
_atom_site_type_symbol
_atom_site_fract_x
_atom_site_fract_y
_atom_site_fract_z
_atom_site_U_iso_or_equiv
_atom_site_adp_type
_atom_site_occupancy
_atom_site_symmetry_multiplicity
_atom_site_calc_flag
_atom_site_refinement_flags
_atom_site_disorder_assembly
_atom_site_disorder_group
Co1 Co -0.21885(2) 0.32113(4) -0.15090(3) 0.02333(18) Uani 1 1 d U . .
Co2 Co -0.27604(2) 0.32222(3) 0.13552(3) 0.01821(17) Uani 1 1 d U . .
Co3 Co -0.20710(2) 0.37562(4) 0.04309(3) 0.02365(18) Uani 1 1 d U . .
O1 O -0.27940(13) 0.2053(2) 0.13662(16) 0.0318(8) Uani 1 1 d U . .
O2 O -0.23227(13) 0.1725(2) 0.08876(18) 0.0363(9) Uani 1 1 d U . .
O3 O -0.25744(13) 0.4495(2) 0.04162(16) 0.0300(8) Uani 1 1 d U . .
O4 O -0.28288(12) 0.43713(19) 0.11913(15) 0.0270(8) Uani 1 1 d U . .
O5 O -0.63197(13) -0.1748(2) -0.29864(17) 0.0390(10) Uani 1 1 d U . .
O6 O -0.65778(12) -0.2019(2) -0.22464(16) 0.0332(9) Uani 1 1 d U . .
O7 O -0.22576(12) 0.1953(2) -0.16154(15) 0.0280(8) Uani 1 1 d U . .
O8 O -0.19604(14) 0.2471(2) -0.07315(17) 0.0394(10) Uani 1 1 d U . .
O9 O -0.33356(11) 0.3280(2) 0.16268(15) 0.0256(8) Uani 1 1 d U . .
H9A H -0.3414 0.2834 0.1673 0.031 Uiso 1 1 d R . .
H9B H -0.3260 0.3515 0.1957 0.031 Uiso 1 1 d R . .
O10 O -0.23666(12) 0.3372(2) 0.22278(16) 0.0345(9) Uani 1 1 d U . .
H10A H -0.2082 0.3308 0.2371 0.041 Uiso 1 1 d R . .
H10B H -0.2454 0.3597 0.2482 0.041 Uiso 1 1 d R . .
O11 O 0.12667(13) 0.8392(2) 0.30215(16) 0.0347(9) Uani 1 1 d U . .
O12 O 0.15079(14) 0.8328(3) 0.22353(19) 0.0453(10) Uani 1 1 d U . .
O13 O -0.32291(13) 0.3118(2) 0.04163(17) 0.0342(9) Uani 1 1 d U . .
O14 O -0.21154(11) 0.31241(19) 0.11793(15) 0.0237(7) Uani 1 1 d U . .
O15 O -0.25620(11) 0.3008(2) -0.00944(13) 0.0261(8) Uani 1 1 d U . .
H15A H -0.2370 0.2658 -0.0051 0.031 Uiso 1 1 d R . .
H15B H -0.2685 0.2964 0.0168 0.031 Uiso 1 1 d R . .
O16 O -0.25636(13) 0.3431(2) -0.23899(15) 0.0320(8) Uani 1 1 d U . .
H16A H -0.2502 0.3220 -0.2671 0.038 Uiso 1 1 d R . .
H16B H -0.2848 0.3494 -0.2503 0.038 Uiso 1 1 d R . .
O17 O -0.28068(9) 0.33918(16) -0.13243(12) 0.0291(8) Uani 1 1 d U . .
H17B H -0.3072 0.3392 -0.1584 0.035 Uiso 1 1 d R . .
H17A H -0.2820 0.3496 -0.0983 0.035 Uiso 1 1 d R . .
O18 O -0.15390(9) 0.44184(16) 0.10059(12) 0.0465(11) Uani 1 1 d RU . .
H18A H -0.1282 0.4224 0.1068 0.056 Uiso 1 1 d R . .
H18B H -0.1501 0.4864 0.1142 0.056 Uiso 1 1 d R . .
O19 O -0.19569(12) 0.4283(2) -0.12393(15) 0.0277(8) Uani 1 1 d U . .
O20 O -0.15831(15) 0.2999(3) -0.1690(2) 0.0552(12) Uani 1 1 d DU . .
O21 O -0.31123(14) 0.4139(2) 0.26373(17) 0.0385(9) Uani 1 1 d U . .
O22 O -0.3045(3) 1.0026(4) 0.3659(3) 0.0573(17) Uani 0.739(7) 1 d PDU A 1
O22A O -0.2628(9) 0.9901(16) 0.2750(12) 0.102(6) Uani 0.261(7) 1 d PDU A 2
O23 O -0.20945(13) 0.4154(2) -0.03872(16) 0.0321(8) Uani 1 1 d U . .
O24 O -0.1725(3) 0.5615(5) 0.1493(4) 0.0482(18) Uani 0.643(7) 1 d PU B 1
O24A O -0.1786(6) 0.5955(9) 0.1305(7) 0.052(3) Uani 0.357(7) 1 d PU B 2
O25 O -0.15624(16) 0.2980(3) 0.0444(2) 0.0612(13) Uani 1 1 d DU . .
N1 N -0.37804(16) 0.3896(3) -0.0215(2) 0.0351(10) Uani 1 1 d U . .
N3 N -0.31122(15) 0.4029(2) 0.35952(19) 0.0286(9) Uani 1 1 d U . .
N4 N -0.2163(4) 0.5747(6) 0.2090(5) 0.0362(19) Uani 0.643(7) 1 d PDU B 1
N4A N -0.2045(7) 0.5680(11) 0.2053(10) 0.039(3) Uani 0.357(7) 1 d PDU B 2
N5 N -0.3557(3) 0.9889(8) 0.2706(4) 0.062(2) Uani 0.739(7) 1 d PDU A 1
N5A N -0.3487(9) 0.995(3) 0.2597(12) 0.072(3) Uani 0.261(7) 1 d PDU A 2
N6 N -0.0955(4) 0.2412(7) 0.0347(5) 0.130(3) Uani 1 1 d DU . .
C0AA C -0.2033(6) 0.6100(10) 0.1598(7) 0.042(2) Uani 0.357(7) 1 d PDU B 2
H0A H -0.2224 0.6536 0.1490 0.051 Uiso 0.357(7) 1 calc PR B 2
C1 C 0.11979(19) 0.8372(3) 0.2466(2) 0.0319(11) Uani 1 1 d U . .
C1AA C -0.1778(6) 0.4983(9) 0.2254(8) 0.045(3) Uani 0.357(7) 1 d PDU B 2
H1AA H -0.1543 0.4952 0.2067 0.068 Uiso 0.357(7) 1 calc PR B 2
H1AB H -0.1980 0.4539 0.2134 0.068 Uiso 0.357(7) 1 calc PR B 2
H1AC H -0.1631 0.4991 0.2694 0.068 Uiso 0.357(7) 1 calc PR B 2
C2 C 0.07165(17) 0.8368(3) 0.2024(2) 0.0248(10) Uani 1 1 d U . .
C2AA C -0.2364(7) 0.5799(13) 0.2356(9) 0.047(3) Uani 0.357(7) 1 d PDU B 2
H2AC H -0.2564 0.6227 0.2169 0.070 Uiso 0.357(7) 1 calc PR B 2
H2AB H -0.2197 0.5913 0.2783 0.070 Uiso 0.357(7) 1 calc PR B 2
H2AA H -0.2548 0.5338 0.2324 0.070 Uiso 0.357(7) 1 calc PR B 2
C3 C 0.06358(17) 0.8584(3) 0.1429(2) 0.0252(10) Uani 1 1 d U . .
H3 H 0.0882 0.8746 0.1311 0.030 Uiso 1 1 calc R . .
C3AA C -0.3072(9) 1.000(2) 0.2540(16) 0.078(4) Uani 0.261(7) 1 d PDU A 2
H3A H -0.3134 1.0207 0.2149 0.094 Uiso 0.261(7) 1 calc PR A 2
C4 C 0.01988(16) 0.8562(3) 0.1011(2) 0.0232(10) Uani 1 1 d U . .
H4 H 0.0146 0.8723 0.0608 0.028 Uiso 1 1 calc R . .
C4AA C -0.3548(12) 0.9947(18) 0.3193(12) 0.064(3) Uani 0.261(7) 1 d PDU A 2
H4AA H -0.3516 0.9426 0.3352 0.096 Uiso 0.261(7) 1 calc PR A 2
H4AC H -0.3853 1.0141 0.3144 0.096 Uiso 0.261(7) 1 calc PR A 2
H4AB H -0.3317 1.0274 0.3475 0.096 Uiso 0.261(7) 1 calc PR A 2
C5 C -0.01669(16) 0.8310(3) 0.1167(2) 0.0201(9) Uani 1 1 d U . .
C5AA C -0.3941(10) 0.983(2) 0.2132(14) 0.071(4) Uani 0.261(7) 1 d PDU A 2
H5AB H -0.4017 1.0261 0.1853 0.106 Uiso 0.261(7) 1 calc PR A 2
H5AC H -0.4170 0.9782 0.2326 0.106 Uiso 0.261(7) 1 calc PR A 2
H5AA H -0.3939 0.9359 0.1908 0.106 Uiso 0.261(7) 1 calc PR A 2
C6 C -0.00841(17) 0.8085(3) 0.1761(2) 0.0228(10) Uani 1 1 d U . .
H6 H -0.0329 0.7907 0.1876 0.027 Uiso 1 1 calc R . .
C6AA C -0.1352(12) -0.1902(17) 0.1793(17) 0.037(4) Uani 0.34(3) 1 d PU C 2
H6AB H -0.1040 -0.1795 0.2066 0.056 Uiso 0.34(3) 1 calc PR C 2
H6AA H -0.1380 -0.1767 0.1378 0.056 Uiso 0.34(3) 1 calc PR C 2
H6AC H -0.1417 -0.2446 0.1811 0.056 Uiso 0.34(3) 1 calc PR C 2
C7 C 0.03545(17) 0.8120(3) 0.2188(2) 0.0243(10) Uani 1 1 d U . .
H7 H 0.0407 0.7974 0.2594 0.029 Uiso 1 1 calc R . .
C7AA C -0.1629(9) -0.0539(15) 0.1840(14) 0.048(4) Uani 0.34(3) 1 d PU C 2
H7AB H -0.1329 -0.0373 0.2114 0.072 Uiso 0.34(3) 1 calc PR C 2
H7AC H -0.1865 -0.0203 0.1886 0.072 Uiso 0.34(3) 1 calc PR C 2
H7AA H -0.1637 -0.0517 0.1422 0.072 Uiso 0.34(3) 1 calc PR C 2
C8 C -0.06398(15) 0.8303(3) 0.0700(2) 0.0177(9) Uani 1 1 d U . .
C8AA C -0.1650(9) -0.1429(18) 0.2639(11) 0.040(4) Uani 0.34(3) 1 d PU C 2
H8AB H -0.1853 -0.1066 0.2734 0.060 Uiso 0.34(3) 1 calc PR C 2
H8AA H -0.1332 -0.1302 0.2874 0.060 Uiso 0.34(3) 1 calc PR C 2
H8AC H -0.1717 -0.1946 0.2742 0.060 Uiso 0.34(3) 1 calc PR C 2
C9 C -0.08577(15) 0.8993(3) 0.04691(19) 0.0176(9) Uani 1 1 d U . .
C10 C -0.06057(15) 0.9711(3) 0.0712(2) 0.0177(9) Uani 1 1 d U . .
C11 C -0.04286(17) 1.0156(3) 0.0366(2) 0.0245(10) Uani 1 1 d U . .
H11 H -0.0528 1.0078 -0.0058 0.029 Uiso 1 1 calc R . .
C12 C -0.01047(18) 1.0722(3) 0.0633(2) 0.0278(11) Uani 1 1 d U . .
H12G H 0.0017 1.1011 0.0385 0.033 Uiso 1 1 calc R . .
C13 C 0.00440(18) 1.0873(3) 0.1250(2) 0.0262(10) Uani 1 1 d U . .
C14 C -0.01638(17) 1.0452(3) 0.1589(2) 0.0226(10) Uani 1 1 d U . .
H14 H -0.0087 1.0560 0.2007 0.027 Uiso 1 1 calc R . .
C15 C -0.04770(16) 0.9886(3) 0.1329(2) 0.0212(10) Uani 1 1 d U . .
H15 H -0.0608 0.9609 0.1573 0.025 Uiso 1 1 calc R . .
C16 C 0.0430(2) 1.1433(3) 0.1566(3) 0.0383(12) Uani 1 1 d U . .
C17 C 0.0586(2) 1.1888(4) 0.1114(3) 0.0481(16) Uani 1 1 d U . .
H17D H 0.0325 1.2165 0.0834 0.072 Uiso 1 1 calc R . .
H17C H 0.0708 1.1537 0.0886 0.072 Uiso 1 1 calc R . .
H17E H 0.0824 1.2251 0.1335 0.072 Uiso 1 1 calc R . .
C18 C 0.0840(2) 1.0967(4) 0.1973(3) 0.0551(17) Uani 1 1 d U . .
H18C H 0.0931 1.0597 0.1727 0.083 Uiso 1 1 calc R . .
H18D H 0.0753 1.0698 0.2280 0.083 Uiso 1 1 calc R . .
H18E H 0.1095 1.1311 0.2172 0.083 Uiso 1 1 calc R . .
C19 C 0.0275(3) 1.2008(4) 0.1943(3) 0.0518(16) Uani 1 1 d U . .
H19A H 0.0196 1.1738 0.2256 0.078 Uiso 1 1 calc R . .
H19B H 0.0007 1.2285 0.1680 0.078 Uiso 1 1 calc R . .
H19C H 0.0522 1.2369 0.2134 0.078 Uiso 1 1 calc R . .
C20 C -0.12929(16) 0.8983(3) 0.0003(2) 0.0184(9) Uani 1 1 d U . .
C21 C -0.15168(15) 0.9713(3) -0.0269(2) 0.0191(9) Uani 1 1 d U . .
C22 C -0.15976(16) 0.9868(3) -0.0877(2) 0.0244(10) Uani 1 1 d U . .
H22 H -0.1528 0.9492 -0.1121 0.029 Uiso 1 1 calc R . .
C23 C -0.17784(17) 1.0564(3) -0.1133(2) 0.0243(10) Uani 1 1 d U . .
H23 H -0.1832 1.0660 -0.1548 0.029 Uiso 1 1 calc R . .
C24 C -0.18801(17) 1.1117(3) -0.0782(2) 0.0256(10) Uani 1 1 d U . .
C25 C -0.18052(17) 1.0970(3) -0.0178(2) 0.0245(10) Uani 1 1 d U . .
H25 H -0.1876 1.1349 0.0063 0.029 Uiso 1 1 calc R . .
C26 C -0.16273(16) 1.0272(3) 0.0079(2) 0.0241(10) Uani 1 1 d U . .
H26 H -0.1581 1.0176 0.0492 0.029 Uiso 1 1 calc R . .
C27 C -0.14988(15) 0.8280(3) -0.02162(19) 0.0169(9) Uani 1 1 d U . .
C28 C -0.19705(16) 0.8234(3) -0.0691(2) 0.0195(9) Uani 1 1 d U . .
C29 C -0.20478(16) 0.7889(3) -0.1250(2) 0.0227(10) Uani 1 1 d U . .
H29 H -0.1796 0.7725 -0.1354 0.027 Uiso 1 1 calc R . .
C30 C -0.24874(16) 0.7784(3) -0.1655(2) 0.0242(10) Uani 1 1 d U . .
H30 H -0.2532 0.7550 -0.2034 0.029 Uiso 1 1 calc R . .
C31 C -0.28696(16) 0.8014(3) -0.1516(2) 0.0208(10) Uani 1 1 d U . .
C32 C -0.27901(16) 0.8364(3) -0.0962(2) 0.0207(10) Uani 1 1 d U . .
H32 H -0.3042 0.8528 -0.0855 0.025 Uiso 1 1 calc R . .
C33 C -0.23426(16) 0.8482(3) -0.0555(2) 0.0210(10) Uani 1 1 d U . .
H33 H -0.2296 0.8733 -0.0182 0.025 Uiso 1 1 calc R . .
C34 C -0.33512(17) 0.7855(3) -0.1966(2) 0.0269(10) Uani 1 1 d U . .
C35 C -0.34123(19) 0.8237(3) -0.2576(2) 0.0352(13) Uani 1 1 d U . .
H35A H -0.3194 0.8019 -0.2744 0.053 Uiso 1 1 calc R . .
H35C H -0.3359 0.8786 -0.2516 0.053 Uiso 1 1 calc R . .
H35B H -0.3724 0.8148 -0.2858 0.053 Uiso 1 1 calc R . .
C36 C -0.37224(17) 0.8163(3) -0.1744(2) 0.0316(12) Uani 1 1 d U . .
H36C H -0.3701 0.8719 -0.1715 0.047 Uiso 1 1 calc R . .
H36A H -0.3681 0.7949 -0.1345 0.047 Uiso 1 1 calc R . .
H36B H -0.4023 0.8017 -0.2029 0.047 Uiso 1 1 calc R . .
C37 C -0.34170(19) 0.6997(3) -0.2069(3) 0.0363(13) Uani 1 1 d U . .
H37B H -0.3358 0.6741 -0.1681 0.055 Uiso 1 1 calc R . .
H37A H -0.3204 0.6807 -0.2257 0.055 Uiso 1 1 calc R . .
H37C H -0.3731 0.6894 -0.2335 0.055 Uiso 1 1 calc R . .
C38 C -0.12778(15) 0.7589(3) 0.0018(2) 0.0179(9) Uani 1 1 d U . .
C39 C -0.14878(16) 0.6830(3) -0.0215(2) 0.0189(9) Uani 1 1 d U . .
C40 C -0.18015(17) 0.6490(3) -0.0003(2) 0.0250(10) Uani 1 1 d U . .
H40 H -0.1916 0.6767 0.0259 0.030 Uiso 1 1 calc R . .
C41 C -0.19522(17) 0.5747(3) -0.0169(2) 0.0257(10) Uani 1 1 d U . .
H41 H -0.2157 0.5516 -0.0004 0.031 Uiso 1 1 calc R . .
C42 C -0.18063(17) 0.5342(3) -0.0574(2) 0.0240(10) Uani 1 1 d U . .
C43 C -0.15043(17) 0.5694(3) -0.0809(2) 0.0238(10) Uani 1 1 d U . .
H43 H -0.1413 0.5435 -0.1101 0.029 Uiso 1 1 calc R . .
C44 C -0.13361(16) 0.6422(3) -0.0618(2) 0.0216(10) Uani 1 1 d U . .
H44 H -0.1117 0.6643 -0.0763 0.026 Uiso 1 1 calc R . .
C45 C -0.19625(17) 0.4540(3) -0.0740(2) 0.0238(10) Uani 1 1 d U . .
C46 C -0.08465(16) 0.7602(3) 0.0475(2) 0.0188(9) Uani 1 1 d U . .
C47 C -0.06121(16) 0.6870(3) 0.0714(2) 0.0194(9) Uani 1 1 d U . .
C48 C -0.07669(16) 0.6376(3) 0.1067(2) 0.0230(10) Uani 1 1 d U . .
H48 H -0.1019 0.6521 0.1178 0.028 Uiso 1 1 calc R . .
C49 C -0.05570(17) 0.5681(3) 0.1256(2) 0.0278(11) Uani 1 1 d U . .
H49 H -0.0669 0.5359 0.1495 0.033 Uiso 1 1 calc R . .
C50 C -0.01852(17) 0.5437(3) 0.1104(2) 0.0256(10) Uani 1 1 d U D .
C51 C -0.00280(18) 0.5932(3) 0.0763(2) 0.0281(11) Uani 1 1 d U . .
H51 H 0.0227 0.5787 0.0658 0.034 Uiso 1 1 calc R . .
C52 C -0.02309(17) 0.6631(3) 0.0571(2) 0.0234(10) Uani 1 1 d U . .
H52 H -0.0112 0.6956 0.0341 0.028 Uiso 1 1 calc R . .
C53 C 0.00191(19) 0.4644(3) 0.1292(3) 0.0337(11) Uani 1 1 d U . .
C54 C -0.0349(3) 0.4031(5) 0.0916(4) 0.0437(19) Uani 0.744(7) 1 d PU D 1
H54B H -0.0424 0.4122 0.0482 0.066 Uiso 0.744(7) 1 calc PR D 1
H54C H -0.0626 0.4078 0.1017 0.066 Uiso 0.744(7) 1 calc PR D 1
H54A H -0.0222 0.3517 0.1017 0.066 Uiso 0.744(7) 1 calc PR D 1
C54A C -0.0166(9) 0.4265(13) 0.1750(10) 0.034(3) Uani 0.256(7) 1 d PU D 2
H54E H -0.0494 0.4170 0.1556 0.051 Uiso 0.256(7) 1 calc PR D 2
H54F H -0.0114 0.4603 0.2098 0.051 Uiso 0.256(7) 1 calc PR D 2
H54D H -0.0007 0.3781 0.1887 0.051 Uiso 0.256(7) 1 calc PR D 2
C55 C 0.0136(3) 0.4490(5) 0.1945(4) 0.0403(18) Uani 0.744(7) 1 d PU D 1
H55B H -0.0139 0.4527 0.2050 0.060 Uiso 0.744(7) 1 calc PR D 1
H55C H 0.0361 0.4864 0.2180 0.060 Uiso 0.744(7) 1 calc PR D 1
H55A H 0.0265 0.3977 0.2038 0.060 Uiso 0.744(7) 1 calc PR D 1
C55A C 0.0548(8) 0.4836(13) 0.1760(11) 0.039(3) Uani 0.256(7) 1 d PU D 2
H55F H 0.0533 0.5094 0.2121 0.059 Uiso 0.256(7) 1 calc PR D 2
H55E H 0.0700 0.5168 0.1556 0.059 Uiso 0.256(7) 1 calc PR D 2
H55D H 0.0720 0.4361 0.1878 0.059 Uiso 0.256(7) 1 calc PR D 2
C56 C 0.0441(3) 0.4485(5) 0.1116(4) 0.0392(17) Uani 0.744(7) 1 d PU D 1
H56C H 0.0690 0.4828 0.1341 0.059 Uiso 0.744(7) 1 calc PR D 1
H56B H 0.0363 0.4572 0.0681 0.059 Uiso 0.744(7) 1 calc PR D 1
H56A H 0.0538 0.3956 0.1212 0.059 Uiso 0.744(7) 1 calc PR D 1
C56A C 0.0018(8) 0.4235(13) 0.0806(11) 0.039(3) Uani 0.256(7) 1 d PU D 2
H56D H 0.0152 0.3733 0.0938 0.059 Uiso 0.256(7) 1 calc PR D 2
H56F H 0.0197 0.4503 0.0601 0.059 Uiso 0.256(7) 1 calc PR D 2
H56E H -0.0297 0.4173 0.0526 0.059 Uiso 0.256(7) 1 calc PR D 2
C57 C -0.3644(2) 0.3789(4) -0.0738(3) 0.0514(16) Uani 1 1 d U . .
H57B H -0.3405 0.4158 -0.0723 0.077 Uiso 1 1 calc R . .
H57C H -0.3908 0.3868 -0.1108 0.077 Uiso 1 1 calc R . .
H57A H -0.3526 0.3271 -0.0734 0.077 Uiso 1 1 calc R . .
C58 C -0.4135(2) 0.4473(4) -0.0282(3) 0.0459(15) Uani 1 1 d U . .
H58B H -0.4415 0.4324 -0.0610 0.069 Uiso 1 1 calc R . .
H58A H -0.4029 0.4966 -0.0378 0.069 Uiso 1 1 calc R . .
H58C H -0.4196 0.4514 0.0096 0.069 Uiso 1 1 calc R . .
C59 C -0.3573(2) 0.3584(4) 0.0301(3) 0.0413(13) Uani 1 1 d U . .
H59 H -0.3679 0.3702 0.0622 0.050 Uiso 1 1 calc R . .
C60 C -0.28067(17) 0.4708(3) 0.0731(2) 0.0256(10) Uani 1 1 d U . .
C61 C -0.20489(17) 0.1889(3) -0.1061(2) 0.0257(11) Uani 1 1 d U . .
C65 C -0.1225(4) 0.3475(6) -0.1685(5) 0.100(3) Uani 1 1 d DU . .
H65A H -0.0926 0.3222 -0.1495 0.120 Uiso 1 1 calc R . .
H65B H -0.1229 0.3958 -0.1472 0.120 Uiso 1 1 calc R . .
C66 C -0.1336(5) 0.3611(8) -0.2390(6) 0.145(4) Uani 1 1 d DU . .
H66A H -0.1066 0.3489 -0.2492 0.218 Uiso 1 1 calc R . .
H66C H -0.1421 0.4145 -0.2489 0.218 Uiso 1 1 calc R . .
H66B H -0.1590 0.3281 -0.2623 0.218 Uiso 1 1 calc R . .
C67 C -0.26647(19) 0.1614(3) 0.1028(2) 0.0263(10) Uani 1 1 d U . .
C68 C -0.29555(17) 0.0922(3) 0.0777(2) 0.0218(10) Uani 1 1 d U . .
C69 C -0.28053(17) 0.0384(3) 0.0457(2) 0.0207(10) Uani 1 1 d U . .
H69 H -0.2519 0.0450 0.0407 0.025 Uiso 1 1 calc R . .
C70 C -0.30709(16) -0.0248(3) 0.0210(2) 0.0197(9) Uani 1 1 d U . .
H70 H -0.2963 -0.0613 -0.0004 0.024 Uiso 1 1 calc R . .
C71 C -0.34987(16) -0.0356(3) 0.02727(19) 0.0187(9) Uani 1 1 d U . .
C72 C -0.36465(18) 0.0186(3) 0.0588(2) 0.0249(10) Uani 1 1 d U . .
H72 H -0.3935 0.0125 0.0634 0.030 Uiso 1 1 calc R . .
C73 C -0.33791(17) 0.0819(3) 0.0841(2) 0.0250(10) Uani 1 1 d U . .
H73 H -0.3486 0.1184 0.1057 0.030 Uiso 1 1 calc R . .
C74 C -0.37603(16) -0.1073(3) 0.0024(2) 0.0189(9) Uani 1 1 d U . .
C75 C -0.41971(16) -0.1042(3) -0.0430(2) 0.0183(9) Uani 1 1 d U . .
C76 C -0.44139(16) -0.0291(3) -0.0670(2) 0.0205(9) Uani 1 1 d U . .
C77 C -0.48275(16) -0.0083(3) -0.0606(2) 0.0217(10) Uani 1 1 d U . .
H77 H -0.4976 -0.0430 -0.0428 0.026 Uiso 1 1 calc R . .
C78 C -0.50217(17) 0.0626(3) -0.0799(2) 0.0244(10) Uani 1 1 d U . .
H78 H -0.5300 0.0756 -0.0747 0.029 Uiso 1 1 calc R . .
C79 C -0.48176(17) 0.1151(3) -0.1069(2) 0.0255(10) Uani 1 1 d U . .
C80 C -0.44180(17) 0.0924(3) -0.1154(2) 0.0265(11) Uani 1 1 d U . .
H80 H -0.4277 0.1260 -0.1350 0.032 Uiso 1 1 calc R . .
C81 C -0.42194(18) 0.0218(3) -0.0959(2) 0.0261(10) Uani 1 1 d U . .
H81 H -0.3946 0.0082 -0.1024 0.031 Uiso 1 1 calc R . .
C82 C -0.50102(19) 0.1947(3) -0.1248(2) 0.0311(11) Uani 1 1 d U . .
C83 C -0.5111(2) 0.2077(3) -0.1928(2) 0.0376(13) Uani 1 1 d U . .
H83A H -0.4827 0.2033 -0.2012 0.056 Uiso 1 1 calc R . .
H83C H -0.5240 0.2587 -0.2041 0.056 Uiso 1 1 calc R . .
H83B H -0.5329 0.1695 -0.2162 0.056 Uiso 1 1 calc R . .
C84 C -0.4650(2) 0.2536(3) -0.0884(3) 0.0459(15) Uani 1 1 d U . .
H84C H -0.4760 0.3052 -0.1018 0.069 Uiso 1 1 calc R . .
H84A H -0.4362 0.2447 -0.0952 0.069 Uiso 1 1 calc R . .
H84B H -0.4600 0.2484 -0.0453 0.069 Uiso 1 1 calc R . .
C85 C -0.5453(2) 0.2095(3) -0.1119(3) 0.0379(13) Uani 1 1 d U . .
H85C H -0.5558 0.2616 -0.1242 0.057 Uiso 1 1 calc R . .
H85A H -0.5394 0.2033 -0.0686 0.057 Uiso 1 1 calc R . .
H85B H -0.5688 0.1732 -0.1348 0.057 Uiso 1 1 calc R . .
C86 C -0.44296(16) -0.1721(3) -0.0659(2) 0.0188(9) Uani 1 1 d U . .
C87 C -0.49021(16) -0.1716(3) -0.1119(2) 0.0183(9) Uani 1 1 d U . .
C88 C -0.52693(17) -0.1950(3) -0.0957(2) 0.0222(10) Uani 1 1 d U . .
H88 H -0.5219 -0.2085 -0.0550 0.027 Uiso 1 1 calc R . .
C89 C -0.57060(16) -0.1988(3) -0.1380(2) 0.0225(10) Uani 1 1 d U . .
H89 H -0.5953 -0.2133 -0.1258 0.027 Uiso 1 1 calc R . .
C90 C -0.57853(16) -0.1812(3) -0.1987(2) 0.0231(10) Uani 1 1 d U . .
C91 C -0.54183(17) -0.1586(3) -0.2150(2) 0.0253(10) Uani 1 1 d U . .
H91 H -0.5467 -0.1472 -0.2561 0.030 Uiso 1 1 calc R . .
C92 C -0.49840(16) -0.1524(3) -0.1725(2) 0.0212(10) Uani 1 1 d U . .
H92 H -0.4740 -0.1351 -0.1843 0.025 Uiso 1 1 calc R . .
C93 C -0.62613(17) -0.1862(3) -0.2439(2) 0.0274(11) Uani 1 1 d U . .
C94 C -0.42239(15) -0.2432(3) -0.0454(2) 0.0180(9) Uani 1 1 d U . .
C95 C -0.44822(16) -0.3139(3) -0.0724(2) 0.0197(9) Uani 1 1 d U . .
C96 C -0.45584(17) -0.3329(3) -0.1324(2) 0.0222(10) Uani 1 1 d U . .
H96 H -0.4415 -0.3042 -0.1548 0.027 Uiso 1 1 calc R . .
C97 C -0.48409(17) -0.3930(3) -0.1597(2) 0.0233(10) Uani 1 1 d U . .
H97 H -0.4888 -0.4046 -0.2008 0.028 Uiso 1 1 calc R . .
C98 C -0.50582(16) -0.4371(3) -0.1287(2) 0.0200(9) Uani 1 1 d U . .
C99 C -0.49627(17) -0.4197(3) -0.0681(2) 0.0232(10) Uani 1 1 d U . .
H99 H -0.5095 -0.4497 -0.0451 0.028 Uiso 1 1 calc R . .
C100 C -0.46783(16) -0.3596(3) -0.0404(2) 0.0225(10) Uani 1 1 d U . .
H10 H -0.4617 -0.3497 0.0012 0.027 Uiso 1 1 calc R . .
C101 C -0.54012(17) -0.4984(3) -0.1626(2) 0.0274(10) Uani 1 1 d U . .
C102 C -0.5193(2) -0.5520(3) -0.1971(2) 0.0333(12) Uani 1 1 d U . .
H10D H -0.4918 -0.5758 -0.1687 0.050 Uiso 1 1 calc R . .
H10C H -0.5113 -0.5229 -0.2273 0.050 Uiso 1 1 calc R . .
H10E H -0.5416 -0.5915 -0.2172 0.050 Uiso 1 1 calc R . .
C103 C -0.5556(2) -0.5476(4) -0.1200(3) 0.0427(14) Uani 1 1 d U . .
H10G H -0.5709 -0.5155 -0.0989 0.064 Uiso 1 1 calc R . .
H10F H -0.5290 -0.5722 -0.0904 0.064 Uiso 1 1 calc R . .
H10H H -0.5769 -0.5866 -0.1434 0.064 Uiso 1 1 calc R . .
C104 C -0.5814(2) -0.4587(4) -0.2086(3) 0.0532(17) Uani 1 1 d U . .
H10K H -0.6033 -0.4971 -0.2317 0.080 Uiso 1 1 calc R . .
H10I H -0.5713 -0.4280 -0.2362 0.080 Uiso 1 1 calc R . .
H10J H -0.5960 -0.4256 -0.1873 0.080 Uiso 1 1 calc R . .
C105 C -0.37901(15) -0.2463(3) -0.0012(2) 0.0175(9) Uani 1 1 d U . .
C106 C -0.35583(16) -0.3210(3) 0.0181(2) 0.0195(9) Uani 1 1 d U . .
C107 C -0.33687(17) -0.3579(3) -0.0200(2) 0.0235(10) Uani 1 1 d U . .
H10L H -0.3406 -0.3367 -0.0584 0.028 Uiso 1 1 calc R . .
C108 C -0.31263(17) -0.4252(3) -0.0020(2) 0.0248(10) Uani 1 1 d U . .
H10M H -0.2994 -0.4493 -0.0279 0.030 Uiso 1 1 calc R . .
C109 C -0.30762(16) -0.4571(3) 0.0534(2) 0.0206(10) Uani 1 1 d U . .
C110 C -0.32801(16) -0.4227(3) 0.0906(2) 0.0213(10) Uani 1 1 d U . .
H11A H -0.3259 -0.4458 0.1278 0.026 Uiso 1 1 calc R . .
C111 C -0.35140(16) -0.3545(3) 0.0733(2) 0.0214(10) Uani 1 1 d U . .
H11B H -0.3645 -0.3306 0.0994 0.026 Uiso 1 1 calc R . .
C112 C -0.35608(15) -0.1783(3) 0.0240(2) 0.0178(9) Uani 1 1 d U . .
C113 C -0.30958(16) -0.1805(3) 0.0726(2) 0.0187(9) Uani 1 1 d U . .
C114 C -0.30254(17) -0.1493(3) 0.1295(2) 0.0220(10) Uani 1 1 d U . .
H11C H -0.3281 -0.1348 0.1399 0.026 Uiso 1 1 calc R . .
C115 C -0.25848(17) -0.1393(3) 0.1711(2) 0.0263(11) Uani 1 1 d U . .
H11D H -0.2545 -0.1183 0.2097 0.032 Uiso 1 1 calc R . .
C116 C -0.21979(17) -0.1599(3) 0.1571(2) 0.0272(11) Uani 1 1 d U C .
C117 C -0.22737(17) -0.1954(3) 0.1019(2) 0.0251(10) Uani 1 1 d U . .
H11E H -0.2021 -0.2126 0.0920 0.030 Uiso 1 1 calc R . .
C118 C -0.27182(16) -0.2063(3) 0.0606(2) 0.0230(10) Uani 1 1 d U . .
H11F H -0.2761 -0.2318 0.0236 0.028 Uiso 1 1 calc R . .
C119 C -0.17212(19) -0.1391(4) 0.2000(3) 0.0390(12) Uani 1 1 d U . .
C120 C -0.1646(4) -0.1770(10) 0.2633(5) 0.041(2) Uani 0.66(3) 1 d PU C 1
H12J H -0.1882 -0.1590 0.2786 0.061 Uiso 0.66(3) 1 calc PR C 1
H12H H -0.1344 -0.1630 0.2919 0.061 Uiso 0.66(3) 1 calc PR C 1
H12I H -0.1666 -0.2325 0.2588 0.061 Uiso 0.66(3) 1 calc PR C 1
C121 C -0.1343(6) -0.1658(9) 0.1805(8) 0.041(3) Uani 0.66(3) 1 d PU C 1
H12L H -0.1050 -0.1509 0.2107 0.062 Uiso 0.66(3) 1 calc PR C 1
H12K H -0.1374 -0.1427 0.1415 0.062 Uiso 0.66(3) 1 calc PR C 1
H12M H -0.1356 -0.2214 0.1764 0.062 Uiso 0.66(3) 1 calc PR C 1
C122 C -0.1685(4) -0.0537(7) 0.2077(7) 0.048(3) Uani 0.66(3) 1 d PU C 1
H12N H -0.1757 -0.0295 0.1680 0.072 Uiso 0.66(3) 1 calc PR C 1
H12O H -0.1374 -0.0401 0.2335 0.072 Uiso 0.66(3) 1 calc PR C 1
H12P H -0.1901 -0.0361 0.2265 0.072 Uiso 0.66(3) 1 calc PR C 1
C123 C -0.29743(19) 0.4819(3) 0.3749(2) 0.0300(11) Uani 1 1 d U . .
H12V H -0.3201 0.5076 0.3882 0.045 Uiso 1 1 calc R . .
H12T H -0.2953 0.5080 0.3394 0.045 Uiso 1 1 calc R . .
H12U H -0.2676 0.4831 0.4076 0.045 Uiso 1 1 calc R . .
C124 C -0.3149(2) 0.3539(3) 0.4070(3) 0.0352(12) Uani 1 1 d U . .
H12W H -0.3247 0.3030 0.3906 0.053 Uiso 1 1 calc R . .
H12Y H -0.3375 0.3751 0.4228 0.053 Uiso 1 1 calc R . .
H12X H -0.2852 0.3505 0.4396 0.053 Uiso 1 1 calc R . .
C125 C -0.31604(19) 0.3754(3) 0.3052(2) 0.0334(12) Uani 1 1 d U . .
H12Z H -0.3236 0.3231 0.2976 0.040 Uiso 1 1 calc R . .
C126 C -0.2392(3) 0.5386(6) 0.2454(4) 0.041(2) Uani 0.643(7) 1 d PDU B 1
H12C H -0.2720 0.5491 0.2280 0.061 Uiso 0.643(7) 1 calc PR B 1
H12B H -0.2270 0.5587 0.2866 0.061 Uiso 0.643(7) 1 calc PR B 1
H12A H -0.2341 0.4835 0.2461 0.061 Uiso 0.643(7) 1 calc PR B 1
C127 C -0.2224(3) 0.6563(5) 0.1973(4) 0.040(2) Uani 0.643(7) 1 d PDU B 1
H12E H -0.2546 0.6669 0.1740 0.060 Uiso 0.643(7) 1 calc PR B 1
H12D H -0.2034 0.6729 0.1743 0.060 Uiso 0.643(7) 1 calc PR B 1
H12F H -0.2134 0.6839 0.2358 0.060 Uiso 0.643(7) 1 calc PR B 1
C128 C -0.1934(3) 0.5359(6) 0.1819(4) 0.0398(18) Uani 0.643(7) 1 d PDU B 1
H12 H -0.1925 0.4823 0.1875 0.048 Uiso 0.643(7) 1 calc PR B 1
C129 C -0.3931(4) 0.9836(7) 0.2930(5) 0.070(3) Uani 0.739(7) 1 d PDU A 1
H12R H -0.3831 0.9557 0.3314 0.106 Uiso 0.739(7) 1 calc PR A 1
H12Q H -0.4187 0.9565 0.2634 0.106 Uiso 0.739(7) 1 calc PR A 1
H12S H -0.4029 1.0348 0.2993 0.106 Uiso 0.739(7) 1 calc PR A 1
C130 C -0.3647(5) 0.9925(7) 0.2070(5) 0.074(3) Uani 0.739(7) 1 d PDU A 1
H13I H -0.3833 1.0374 0.1900 0.111 Uiso 0.739(7) 1 calc PR A 1
H13H H -0.3811 0.9465 0.1876 0.111 Uiso 0.739(7) 1 calc PR A 1
H13G H -0.3357 0.9960 0.1998 0.111 Uiso 0.739(7) 1 calc PR A 1
C131 C -0.3126(4) 0.9996(6) 0.3124(5) 0.069(2) Uani 0.739(7) 1 d PDU A 1
H13J H -0.2879 1.0049 0.2981 0.083 Uiso 0.739(7) 1 calc PR A 1
C132 C -0.1246(4) 0.3007(8) 0.0305(6) 0.116(3) Uani 1 1 d DU . .
H13 H -0.1182 0.3476 0.0151 0.139 Uiso 1 1 calc R . .
C133 C -0.0765(5) 0.2287(10) -0.0110(7) 0.162(5) Uani 1 1 d DU . .
H13B H -0.0434 0.2374 0.0057 0.242 Uiso 1 1 calc R . .
H13C H -0.0903 0.2640 -0.0446 0.242 Uiso 1 1 calc R . .
H13A H -0.0825 0.1762 -0.0257 0.242 Uiso 1 1 calc R . .
C134 C -0.0961(6) 0.2019(10) 0.0916(7) 0.173(5) Uani 1 1 d DU . .
H13F H -0.1197 0.2248 0.1044 0.259 Uiso 1 1 calc R . .
H13E H -0.0662 0.2079 0.1237 0.259 Uiso 1 1 calc R . .
H13D H -0.1026 0.1476 0.0834 0.259 Uiso 1 1 calc R . .

loop_
_atom_site_aniso_label
_atom_site_aniso_U_11
_atom_site_aniso_U_22
_atom_site_aniso_U_33
_atom_site_aniso_U_23
_atom_site_aniso_U_13
_atom_site_aniso_U_12
Co1 0.0199(4) 0.0187(4) 0.0267(4) -0.0018(3) 0.0024(3) -0.0015(3)
Co2 0.0175(3) 0.0139(3) 0.0202(3) 0.0021(2) 0.0028(3) -0.0003(3)
Co3 0.0220(4) 0.0246(4) 0.0211(3) -0.0011(3) 0.0036(3) -0.0042(3)
O1 0.045(2) 0.0242(18) 0.0313(19) -0.0051(15) 0.0198(17) -0.0060(17)
O2 0.033(2) 0.030(2) 0.050(2) -0.0182(17) 0.0195(18) -0.0100(17)
O3 0.037(2) 0.0239(18) 0.0329(19) 0.0057(15) 0.0165(16) 0.0080(16)
O4 0.0301(19) 0.0218(17) 0.0287(18) 0.0062(14) 0.0096(15) 0.0071(15)
O5 0.026(2) 0.059(3) 0.0257(19) 0.0103(17) 0.0020(15) -0.0035(18)
O6 0.0201(18) 0.043(2) 0.0315(19) 0.0129(16) 0.0028(15) -0.0011(17)
O7 0.0299(19) 0.0235(18) 0.0257(17) 0.0012(14) 0.0038(15) -0.0007(15)
O8 0.049(2) 0.028(2) 0.0293(19) -0.0056(16) -0.0025(17) 0.0106(18)
O9 0.0232(18) 0.0266(19) 0.0242(17) 0.0005(14) 0.0047(14) -0.0025(15)
O10 0.0242(19) 0.052(2) 0.0228(18) -0.0025(16) 0.0019(15) 0.0045(18)
O11 0.031(2) 0.038(2) 0.0237(18) 0.0037(16) -0.0039(15) 0.0009(17)
O12 0.027(2) 0.062(3) 0.040(2) -0.0010(19) 0.0040(18) 0.0014(19)
O13 0.029(2) 0.040(2) 0.0312(19) -0.0011(16) 0.0078(16) -0.0036(17)
O14 0.0205(17) 0.0230(17) 0.0272(17) 0.0054(14) 0.0077(14) 0.0022(14)
O15 0.0160(16) 0.051(2) 0.0108(15) -0.0005(14) 0.0041(12) -0.0040(16)
O16 0.030(2) 0.041(2) 0.0247(18) -0.0124(16) 0.0100(15) -0.0069(17)
O17 0.0214(18) 0.036(2) 0.0256(18) 0.0020(15) 0.0033(14) -0.0003(16)
O18 0.039(2) 0.055(3) 0.041(2) -0.010(2) 0.0079(18) -0.022(2)
O19 0.035(2) 0.0266(18) 0.0227(17) -0.0068(14) 0.0112(15) -0.0105(16)
O20 0.036(2) 0.044(2) 0.096(3) -0.024(2) 0.035(2) -0.013(2)
O21 0.041(2) 0.045(2) 0.0287(19) -0.0044(17) 0.0107(17) 0.0057(19)
O22 0.085(4) 0.043(3) 0.044(3) -0.004(3) 0.023(3) -0.009(3)
O22A 0.109(8) 0.094(8) 0.099(8) -0.006(7) 0.029(7) -0.004(7)
O23 0.044(2) 0.0261(19) 0.0294(18) -0.0025(15) 0.0173(16) -0.0079(17)
O24 0.054(4) 0.041(4) 0.045(4) -0.007(3) 0.012(3) -0.003(3)
O24A 0.058(5) 0.046(6) 0.047(5) -0.002(5) 0.012(4) -0.004(5)
O25 0.035(2) 0.072(3) 0.077(3) 0.015(3) 0.021(2) 0.018(2)
N1 0.030(2) 0.044(3) 0.029(2) -0.0016(19) 0.0077(18) 0.001(2)
N3 0.030(2) 0.026(2) 0.027(2) -0.0033(17) 0.0067(17) 0.0046(18)
N4 0.042(4) 0.034(3) 0.032(3) -0.002(3) 0.012(3) -0.006(3)
N4A 0.043(4) 0.035(4) 0.038(4) -0.001(4) 0.013(4) -0.005(4)
N5 0.077(4) 0.056(3) 0.061(4) -0.006(3) 0.032(3) -0.004(3)
N5A 0.083(5) 0.063(4) 0.067(4) -0.006(4) 0.025(4) -0.001(4)
N6 0.137(5) 0.132(5) 0.129(5) -0.010(5) 0.055(4) 0.017(4)
C0AA 0.046(4) 0.037(4) 0.039(4) -0.003(4) 0.009(3) -0.007(4)
C1 0.026(2) 0.037(3) 0.028(2) 0.002(2) 0.003(2) -0.001(2)
C1AA 0.049(6) 0.041(5) 0.044(5) -0.004(5) 0.013(5) -0.002(5)
C2 0.019(2) 0.027(2) 0.023(2) -0.0004(19) 0.0010(18) 0.003(2)
C2AA 0.047(5) 0.044(5) 0.043(5) -0.003(5) 0.008(4) -0.003(5)
C3 0.018(2) 0.030(2) 0.026(2) 0.001(2) 0.0058(18) -0.003(2)
C3AA 0.086(6) 0.074(6) 0.077(6) -0.005(5) 0.032(5) -0.002(5)
C4 0.022(2) 0.028(2) 0.018(2) 0.0003(18) 0.0054(18) 0.000(2)
C4AA 0.077(5) 0.056(4) 0.061(4) -0.005(4) 0.028(4) -0.003(4)
C5 0.019(2) 0.019(2) 0.018(2) -0.0036(17) 0.0007(17) -0.0010(18)
C5AA 0.081(6) 0.061(5) 0.068(5) -0.003(5) 0.024(5) 0.002(5)
C6 0.022(2) 0.023(2) 0.022(2) 0.0035(18) 0.0044(18) 0.0016(19)
C6AA 0.028(5) 0.043(7) 0.036(5) 0.001(6) 0.005(4) -0.002(6)
C7 0.022(2) 0.027(2) 0.020(2) 0.0025(19) 0.0016(18) 0.004(2)
C7AA 0.037(6) 0.054(6) 0.043(6) -0.002(6) 0.001(5) -0.009(5)
C8 0.014(2) 0.018(2) 0.018(2) -0.0004(16) 0.0016(17) -0.0001(17)
C8AA 0.030(5) 0.047(6) 0.032(5) 0.000(6) -0.002(4) -0.006(6)
C9 0.017(2) 0.016(2) 0.0166(19) -0.0014(16) 0.0027(17) -0.0014(18)
C10 0.016(2) 0.013(2) 0.020(2) -0.0014(16) 0.0021(17) 0.0020(17)
C11 0.028(2) 0.021(2) 0.020(2) -0.0048(18) 0.0028(19) -0.004(2)
C12 0.034(3) 0.028(2) 0.022(2) -0.0033(19) 0.009(2) -0.008(2)
C13 0.029(2) 0.021(2) 0.026(2) -0.0070(19) 0.0072(19) -0.008(2)
C14 0.028(2) 0.021(2) 0.017(2) -0.0062(18) 0.0052(18) -0.005(2)
C15 0.023(2) 0.020(2) 0.018(2) -0.0026(17) 0.0048(18) -0.0006(19)
C16 0.045(3) 0.035(3) 0.036(2) -0.011(2) 0.016(2) -0.019(2)
C17 0.057(4) 0.044(3) 0.048(3) -0.013(3) 0.024(3) -0.025(3)
C18 0.042(3) 0.061(4) 0.052(3) -0.010(3) 0.004(3) -0.025(3)
C19 0.068(4) 0.042(3) 0.049(3) -0.023(3) 0.025(3) -0.028(3)
C20 0.017(2) 0.016(2) 0.020(2) -0.0005(17) 0.0038(17) 0.0004(18)
C21 0.013(2) 0.017(2) 0.021(2) -0.0028(17) -0.0012(17) -0.0005(18)
C22 0.021(2) 0.024(2) 0.024(2) -0.0034(19) 0.0016(18) -0.002(2)
C23 0.025(2) 0.023(2) 0.021(2) 0.0028(18) 0.0025(18) 0.000(2)
C24 0.017(2) 0.023(2) 0.030(2) -0.0004(19) -0.0006(19) -0.002(2)
C25 0.023(2) 0.023(2) 0.027(2) -0.0066(19) 0.0075(19) 0.002(2)
C26 0.018(2) 0.026(2) 0.024(2) -0.0041(19) 0.0021(18) 0.001(2)
C27 0.016(2) 0.018(2) 0.0154(19) -0.0023(16) 0.0029(17) 0.0004(17)
C28 0.016(2) 0.018(2) 0.020(2) -0.0006(17) 0.0003(17) -0.0008(18)
C29 0.020(2) 0.024(2) 0.020(2) -0.0027(18) 0.0012(18) 0.002(2)
C30 0.024(2) 0.025(2) 0.020(2) -0.0052(18) 0.0027(18) 0.001(2)
C31 0.017(2) 0.018(2) 0.023(2) -0.0015(18) 0.0013(18) -0.0033(18)
C32 0.019(2) 0.019(2) 0.023(2) -0.0010(18) 0.0046(18) 0.0012(19)
C33 0.019(2) 0.021(2) 0.020(2) -0.0011(18) 0.0025(18) -0.0024(19)
C34 0.022(2) 0.027(2) 0.025(2) -0.0024(19) -0.0007(18) -0.001(2)
C35 0.023(3) 0.046(3) 0.028(3) 0.003(2) -0.002(2) 0.002(2)
C36 0.015(2) 0.038(3) 0.035(3) -0.002(2) 0.001(2) -0.005(2)
C37 0.029(3) 0.028(3) 0.039(3) -0.011(2) -0.005(2) -0.004(2)
C38 0.017(2) 0.016(2) 0.019(2) -0.0032(17) 0.0041(17) -0.0009(18)
C39 0.016(2) 0.018(2) 0.018(2) -0.0022(17) -0.0004(17) -0.0011(18)
C40 0.025(2) 0.023(2) 0.028(2) -0.0067(19) 0.0100(19) -0.002(2)
C41 0.027(2) 0.024(2) 0.027(2) -0.0029(19) 0.011(2) -0.002(2)
C42 0.025(2) 0.022(2) 0.022(2) -0.0035(18) 0.0048(18) -0.003(2)
C43 0.025(2) 0.022(2) 0.024(2) -0.0084(19) 0.0090(19) -0.005(2)
C44 0.021(2) 0.020(2) 0.024(2) -0.0024(18) 0.0083(18) -0.0046(19)
C45 0.024(2) 0.022(2) 0.024(2) -0.0003(18) 0.0057(18) -0.0001(19)
C46 0.017(2) 0.017(2) 0.021(2) 0.0004(17) 0.0040(17) 0.0017(18)
C47 0.015(2) 0.019(2) 0.019(2) -0.0003(17) -0.0005(17) 0.0026(18)
C48 0.018(2) 0.021(2) 0.028(2) 0.0000(19) 0.0047(18) 0.0009(19)
C49 0.026(2) 0.023(2) 0.032(2) 0.006(2) 0.008(2) -0.001(2)
C50 0.022(2) 0.024(2) 0.027(2) 0.0034(19) 0.0034(19) 0.001(2)
C51 0.024(2) 0.030(3) 0.030(2) 0.005(2) 0.009(2) 0.008(2)
C52 0.023(2) 0.023(2) 0.024(2) 0.0054(19) 0.0067(19) 0.003(2)
C53 0.035(2) 0.027(2) 0.040(2) 0.010(2) 0.014(2) 0.010(2)
C54 0.044(4) 0.028(3) 0.053(4) -0.001(3) 0.009(3) 0.011(3)
C54A 0.038(6) 0.029(6) 0.035(6) 0.008(5) 0.013(5) 0.008(5)
C55 0.043(4) 0.037(4) 0.040(3) 0.008(3) 0.013(3) 0.011(3)
C55A 0.040(5) 0.033(5) 0.044(5) 0.009(5) 0.013(4) 0.008(5)
C56 0.039(3) 0.034(3) 0.045(3) 0.010(3) 0.016(3) 0.017(3)
C56A 0.041(5) 0.029(5) 0.046(5) 0.005(5) 0.014(4) 0.009(5)
C57 0.050(4) 0.062(4) 0.041(3) -0.003(3) 0.014(3) 0.003(3)
C58 0.032(3) 0.051(3) 0.047(3) -0.002(3) 0.006(3) 0.004(3)
C59 0.034(3) 0.050(3) 0.037(3) -0.004(2) 0.008(2) -0.001(3)
C60 0.027(2) 0.024(2) 0.026(2) 0.0013(19) 0.0090(19) 0.000(2)
C61 0.026(2) 0.024(2) 0.022(2) -0.0035(19) 0.0023(19) -0.005(2)
C65 0.085(5) 0.082(5) 0.142(6) -0.017(5) 0.051(4) -0.008(4)
C66 0.145(7) 0.118(6) 0.165(7) 0.009(6) 0.046(6) -0.008(6)
C67 0.038(3) 0.018(2) 0.023(2) -0.0038(18) 0.011(2) -0.004(2)
C68 0.030(2) 0.014(2) 0.018(2) 0.0031(17) 0.0048(18) 0.0003(19)
C69 0.025(2) 0.016(2) 0.018(2) 0.0000(17) 0.0038(18) 0.0015(19)
C70 0.022(2) 0.017(2) 0.017(2) -0.0025(17) 0.0047(17) 0.0009(19)
C71 0.021(2) 0.016(2) 0.0154(19) 0.0017(17) 0.0017(17) 0.0000(18)
C72 0.026(2) 0.022(2) 0.025(2) 0.0000(19) 0.0071(19) 0.001(2)
C73 0.032(3) 0.021(2) 0.024(2) -0.0020(19) 0.013(2) 0.002(2)
C74 0.020(2) 0.016(2) 0.019(2) 0.0001(17) 0.0050(17) 0.0021(18)
C75 0.018(2) 0.017(2) 0.019(2) 0.0019(17) 0.0065(17) 0.0040(18)
C76 0.021(2) 0.017(2) 0.019(2) 0.0013(17) 0.0022(17) 0.0053(18)
C77 0.022(2) 0.019(2) 0.022(2) 0.0044(18) 0.0052(18) 0.0072(19)
C78 0.024(2) 0.025(2) 0.021(2) 0.0036(19) 0.0038(18) 0.009(2)
C79 0.027(2) 0.020(2) 0.024(2) 0.0010(18) 0.0026(19) 0.003(2)
C80 0.024(2) 0.022(2) 0.030(2) 0.005(2) 0.0058(19) -0.002(2)
C81 0.025(2) 0.021(2) 0.030(2) 0.0025(19) 0.008(2) 0.001(2)
C82 0.037(3) 0.019(2) 0.030(2) 0.0045(19) 0.002(2) 0.008(2)
C83 0.047(3) 0.029(3) 0.032(3) 0.009(2) 0.008(2) 0.015(3)
C84 0.056(4) 0.023(3) 0.046(3) -0.003(2) 0.003(3) 0.003(3)
C85 0.044(3) 0.029(3) 0.036(3) 0.003(2) 0.007(2) 0.017(3)
C86 0.017(2) 0.021(2) 0.017(2) 0.0010(17) 0.0042(17) -0.0001(18)
C87 0.018(2) 0.014(2) 0.020(2) -0.0003(16) 0.0020(17) -0.0002(18)
C88 0.026(2) 0.021(2) 0.018(2) 0.0014(18) 0.0048(18) 0.000(2)
C89 0.019(2) 0.025(2) 0.023(2) 0.0031(18) 0.0059(18) 0.001(2)
C90 0.018(2) 0.024(2) 0.022(2) 0.0030(18) 0.0000(18) 0.0010(19)
C91 0.024(2) 0.030(2) 0.020(2) 0.0070(19) 0.0055(19) 0.002(2)
C92 0.018(2) 0.026(2) 0.019(2) 0.0064(18) 0.0058(18) 0.0004(19)
C93 0.022(2) 0.032(2) 0.026(2) 0.0050(19) 0.0041(19) -0.003(2)
C94 0.018(2) 0.017(2) 0.018(2) 0.0009(17) 0.0045(17) 0.0009(18)
C95 0.014(2) 0.018(2) 0.023(2) 0.0017(17) 0.0015(17) 0.0031(18)
C96 0.023(2) 0.019(2) 0.023(2) -0.0018(18) 0.0074(19) -0.0019(19)
C97 0.026(2) 0.022(2) 0.022(2) -0.0028(18) 0.0074(19) -0.005(2)
C98 0.019(2) 0.017(2) 0.022(2) -0.0026(17) 0.0046(17) 0.0006(18)
C99 0.028(2) 0.019(2) 0.023(2) -0.0014(18) 0.0105(19) -0.005(2)
C100 0.023(2) 0.022(2) 0.020(2) -0.0038(18) 0.0037(18) -0.003(2)
C101 0.024(2) 0.024(2) 0.033(2) -0.0055(19) 0.0087(19) -0.007(2)
C102 0.038(3) 0.026(3) 0.034(3) -0.007(2) 0.009(2) -0.004(2)
C103 0.047(3) 0.039(3) 0.046(3) -0.020(3) 0.020(3) -0.021(3)
C104 0.034(3) 0.037(3) 0.064(4) -0.010(3) -0.013(3) 0.003(3)
C105 0.018(2) 0.014(2) 0.021(2) 0.0016(17) 0.0073(17) 0.0022(17)
C106 0.015(2) 0.016(2) 0.024(2) -0.0035(17) 0.0021(17) -0.0022(18)
C107 0.024(2) 0.019(2) 0.025(2) 0.0045(18) 0.0058(19) 0.001(2)
C108 0.026(2) 0.022(2) 0.025(2) -0.0010(19) 0.0073(19) -0.002(2)
C109 0.017(2) 0.016(2) 0.025(2) 0.0025(18) 0.0018(18) -0.0012(18)
C110 0.021(2) 0.018(2) 0.023(2) 0.0065(18) 0.0042(18) 0.0025(19)
C111 0.021(2) 0.021(2) 0.022(2) 0.0010(18) 0.0077(18) 0.0003(19)
C112 0.015(2) 0.017(2) 0.019(2) 0.0014(17) 0.0033(17) 0.0019(17)
C113 0.016(2) 0.015(2) 0.020(2) 0.0030(17) -0.0003(17) 0.0026(17)
C114 0.022(2) 0.019(2) 0.023(2) 0.0005(18) 0.0050(18) 0.0026(19)
C115 0.029(2) 0.026(2) 0.019(2) 0.0011(19) 0.0018(19) 0.000(2)
C116 0.022(2) 0.031(2) 0.024(2) 0.0063(19) 0.0018(19) 0.000(2)
C117 0.021(2) 0.026(2) 0.026(2) 0.0076(19) 0.0060(19) 0.005(2)
C118 0.022(2) 0.020(2) 0.023(2) 0.0020(18) 0.0027(18) 0.0016(19)
C119 0.027(2) 0.051(3) 0.030(2) -0.001(2) -0.001(2) -0.003(2)
C120 0.031(4) 0.053(6) 0.028(4) 0.003(4) -0.003(3) 0.004(5)
C121 0.029(4) 0.050(6) 0.039(4) -0.001(5) 0.004(3) -0.003(5)
C122 0.035(4) 0.056(4) 0.045(5) -0.006(4) 0.003(4) -0.014(4)
C123 0.033(3) 0.026(3) 0.029(2) 0.000(2) 0.009(2) 0.001(2)
C124 0.041(3) 0.028(3) 0.036(3) 0.004(2) 0.012(2) 0.002(2)
C125 0.032(3) 0.033(3) 0.032(3) -0.005(2) 0.006(2) 0.005(2)
C126 0.045(4) 0.039(4) 0.034(4) 0.003(4) 0.010(3) -0.005(4)
C127 0.044(4) 0.031(4) 0.039(4) 0.001(3) 0.008(3) -0.006(3)
C128 0.044(4) 0.038(4) 0.035(3) -0.006(3) 0.012(3) -0.008(3)
C129 0.072(5) 0.064(5) 0.073(5) 0.004(4) 0.023(4) -0.003(4)
C130 0.094(5) 0.064(4) 0.062(4) -0.003(4) 0.025(4) 0.007(4)
C131 0.080(4) 0.061(4) 0.067(4) -0.006(3) 0.026(3) -0.008(4)
C132 0.120(5) 0.112(5) 0.126(5) -0.003(5) 0.055(5) 0.024(5)
C133 0.161(7) 0.161(7) 0.161(7) -0.007(6) 0.055(6) 0.012(6)
C134 0.166(7) 0.160(7) 0.169(7) 0.010(6) 0.029(6) -0.007(6)

loop_
_atom_type_symbol
_atom_type_description
_atom_type_scat_dispersion_real
_atom_type_scat_dispersion_imag
_atom_type_scat_source
C C 0.0033 0.0016 'International Tables Vol C Tables 4.2.6.8 and 6.1.1.4'
H H 0.0000 0.0000 'International Tables Vol C Tables 4.2.6.8 and 6.1.1.4'
N N 0.0061 0.0033 'International Tables Vol C Tables 4.2.6.8 and 6.1.1.4'
O O 0.0106 0.0060 'International Tables Vol C Tables 4.2.6.8 and 6.1.1.4'
Co Co 0.3494 0.9721 'International Tables Vol C Tables 4.2.6.8 and 6.1.1.4'

loop_
_geom_angle_atom_site_label_1
_geom_angle_atom_site_label_2
_geom_angle_atom_site_label_3
_geom_angle
_geom_angle_site_symmetry_3
O16 Co1 O19 99.15(15) .
O16 Co1 O20 93.55(19) .
O19 Co1 O20 88.90(16) .
O16 Co1 O17 86.73(13) .
O19 Co1 O17 92.68(13) .
O20 Co1 O17 178.34(15) .
O16 Co1 O8 152.21(15) .
O19 Co1 O8 108.37(14) .
O20 Co1 O8 90.81(19) .
O17 Co1 O8 88.18(14) .
O16 Co1 O7 94.25(14) .
O19 Co1 O7 164.23(14) .
O20 Co1 O7 81.99(15) .
O17 Co1 O7 96.35(12) .
O8 Co1 O7 59.21(13) .
O10 Co2 O4 92.91(15) .
O10 Co2 O1 97.63(16) .
O4 Co2 O1 169.08(15) .
O10 Co2 O9 87.86(14) .
O4 Co2 O9 88.06(14) .
O1 Co2 O9 89.52(14) .
O10 Co2 O13 175.52(15) .
O4 Co2 O13 84.41(14) .
O1 Co2 O13 84.88(15) .
O9 Co2 O13 88.46(14) .
O10 Co2 O14 86.09(14) .
O4 Co2 O14 94.77(13) .
O1 Co2 O14 88.78(14) .
O9 Co2 O14 173.44(13) .
O13 Co2 O14 97.69(14) .
O3 Co3 O23 89.71(15) .
O3 Co3 O15 89.29(15) .
O23 Co3 O15 82.88(14) .
O3 Co3 O25 178.91(18) .
O23 Co3 O25 90.65(18) .
O15 Co3 O25 89.74(19) .
O3 Co3 O18 95.22(14) .
O23 Co3 O18 100.47(13) .
O15 Co3 O18 174.38(13) .
O25 Co3 O18 85.72(17) .
O3 Co3 O14 94.07(13) .
O23 Co3 O14 167.46(14) .
O15 Co3 O14 85.22(13) .
O25 Co3 O14 85.36(17) .
O18 Co3 O14 91.10(12) .
C67 O1 Co2 124.5(3) .
C60 O3 Co3 141.3(3) .
C60 O4 Co2 126.2(3) .
C61 O7 Co1 88.7(3) .
C61 O8 Co1 91.6(3) .
Co2 O9 H9A 108.3 .
Co2 O9 H9B 108.3 .
H9A O9 H9B 109.7 .
Co2 O10 H10A 125.1 .
Co2 O10 H10B 123.9 .
H10A O10 H10B 109.7 .
C59 O13 Co2 111.7(3) .
Co3 O14 Co2 116.47(15) .
Co3 O15 H15A 92.4 .
Co3 O15 H15B 92.9 .
H15A O15 H15B 109.5 .
Co1 O16 H16A 121.0 .
Co1 O16 H16B 121.0 .
H16A O16 H16B 108.5 .
Co1 O17 H17B 125.3 .
Co1 O17 H17A 125.1 .
H17B O17 H17A 109.5 .
Co3 O18 H18A 112.5 .
Co3 O18 H18B 137.9 .
H18A O18 H18B 108.3 .
C45 O19 Co1 120.0(3) .
C65 O20 Co1 131.8(5) .
C45 O23 Co3 155.4(4) .
C132 O25 Co3 134.2(8) .
C59 N1 C57 123.4(5) .
C59 N1 C58 120.4(5) .
C57 N1 C58 115.6(5) .
C125 N3 C124 121.2(5) .
C125 N3 C123 120.6(5) .
C124 N3 C123 117.9(4) .
C128 N4 C126 122.3(10) .
C128 N4 C127 118.4(9) .
C126 N4 C127 119.1(9) .
C0AA N4A C2AA 123.5(18) .
C0AA N4A C1AA 123.8(18) .
C2AA N4A C1AA 112.3(16) .
C131 N5 C130 121.9(10) .
C131 N5 C129 117.5(9) .
C130 N5 C129 120.1(11) .
C3AA N5A C5AA 130(3) .
C3AA N5A C4AA 123(3) .
C5AA N5A C4AA 107(3) .
C132 N6 C133 120.6(13) .
C132 N6 C134 101.4(11) .
C133 N6 C134 137.9(13) .
O24A C0AA N4A 123.2(19) .
O24A C0AA H0A 118.4 .
N4A C0AA H0A 118.4 .
O11 C1 O12 125.0(5) .
O11 C1 C2 119.3(5) .
O12 C1 C2 115.6(5) .
N4A C1AA H1AA 109.5 .
N4A C1AA H1AB 109.5 .
H1AA C1AA H1AB 109.5 .
N4A C1AA H1AC 109.5 .
H1AA C1AA H1AC 109.5 .
H1AB C1AA H1AC 109.5 .
C7 C2 C3 119.4(4) .
C7 C2 C1 121.6(4) .
C3 C2 C1 118.9(5) .
N4A C2AA H2AC 109.5 .
N4A C2AA H2AB 109.5 .
H2AC C2AA H2AB 109.5 .
N4A C2AA H2AA 109.5 .
H2AC C2AA H2AA 109.5 .
H2AB C2AA H2AA 109.5 .
C4 C3 C2 120.0(5) .
C4 C3 H3 120.0 .
C2 C3 H3 120.0 .
O22A C3AA N5A 152(4) .
O22A C3AA H3A 104.2 .
N5A C3AA H3A 104.2 .
C3 C4 C5 121.3(4) .
C3 C4 H4 119.4 .
C5 C4 H4 119.4 .
N5A C4AA H4AA 109.5 .
N5A C4AA H4AC 109.5 .
H4AA C4AA H4AC 109.5 .
N5A C4AA H4AB 109.5 .
H4AA C4AA H4AB 109.5 .
H4AC C4AA H4AB 109.5 .
C4 C5 C6 118.6(4) .
C4 C5 C8 119.8(4) .
C6 C5 C8 121.7(4) .
N5A C5AA H5AB 109.5 .
N5A C5AA H5AC 109.5 .
H5AB C5AA H5AC 109.5 .
N5A C5AA H5AA 109.5 .
H5AB C5AA H5AA 109.5 .
H5AC C5AA H5AA 109.5 .
C7 C6 C5 120.4(5) .
C7 C6 H6 119.8 .
C5 C6 H6 119.8 .
C119 C6AA H6AB 109.5 .
C119 C6AA H6AA 109.5 .
H6AB C6AA H6AA 109.5 .
C119 C6AA H6AC 109.5 .
H6AB C6AA H6AC 109.5 .
H6AA C6AA H6AC 109.5 .
C2 C7 C6 120.4(4) .
C2 C7 H7 119.8 .
C6 C7 H7 119.8 .
C119 C7AA H7AB 109.5 .
C119 C7AA H7AC 109.5 .
H7AB C7AA H7AC 109.5 .
C119 C7AA H7AA 109.5 .
H7AB C7AA H7AA 109.5 .
H7AC C7AA H7AA 109.5 .
C9 C8 C46 120.9(4) .
C9 C8 C5 119.8(4) .
C46 C8 C5 119.2(4) .
C119 C8AA H8AB 109.5 .
C119 C8AA H8AA 109.5 .
H8AB C8AA H8AA 109.5 .
C119 C8AA H8AC 109.5 .
H8AB C8AA H8AC 109.5 .
H8AA C8AA H8AC 109.5 .
C8 C9 C20 119.6(4) .
C8 C9 C10 117.5(4) .
C20 C9 C10 122.9(4) .
C11 C10 C15 117.6(4) .
C11 C10 C9 121.2(4) .
C15 C10 C9 120.4(4) .
C10 C11 C12 120.8(4) .
C10 C11 H11 119.6 .
C12 C11 H11 119.6 .
C13 C12 C11 121.9(5) .
C13 C12 H12G 119.0 .
C11 C12 H12G 119.0 .
C12 C13 C14 116.5(4) .
C12 C13 C16 123.2(5) .
C14 C13 C16 120.3(4) .
C15 C14 C13 121.6(4) .
C15 C14 H14 119.2 .
C13 C14 H14 119.2 .
C14 C15 C10 121.3(4) .
C14 C15 H15 119.3 .
C10 C15 H15 119.3 .
C13 C16 C19 110.4(5) .
C13 C16 C18 107.7(5) .
C19 C16 C18 110.5(5) .
C13 C16 C17 112.5(5) .
C19 C16 C17 107.6(5) .
C18 C16 C17 108.2(5) .
C16 C17 H17D 109.5 .
C16 C17 H17C 109.5 .
H17D C17 H17C 109.5 .
C16 C17 H17E 109.5 .
H17D C17 H17E 109.5 .
H17C C17 H17E 109.5 .
C16 C18 H18C 109.5 .
C16 C18 H18D 109.5 .
H18C C18 H18D 109.5 .
C16 C18 H18E 109.5 .
H18C C18 H18E 109.5 .
H18D C18 H18E 109.5 .
C16 C19 H19A 109.5 .
C16 C19 H19B 109.5 .
H19A C19 H19B 109.5 .
C16 C19 H19C 109.5 .
H19A C19 H19C 109.5 .
H19B C19 H19C 109.5 .
C27 C20 C9 119.2(4) .
C27 C20 C21 120.6(4) .
C9 C20 C21 120.0(4) .
C22 C21 C26 118.4(4) .
C22 C21 C20 120.0(4) .
C26 C21 C20 121.5(4) .
C23 C22 C21 121.3(5) .
C23 C22 H22 119.4 .
C21 C22 H22 119.4 .
C24 C23 C22 119.9(5) .
C24 C23 H23 120.1 .
C22 C23 H23 120.1 .
C23 C24 C25 119.7(5) .
C23 C24 C61 118.9(4) 1_565
C25 C24 C61 121.3(5) 1_565
C24 C25 C26 120.6(5) .
C24 C25 H25 119.7 .
C26 C25 H25 119.7 .
C25 C26 C21 120.2(4) .
C25 C26 H26 119.9 .
C21 C26 H26 119.9 .
C20 C27 C38 120.9(4) .
C20 C27 C28 121.5(4) .
C38 C27 C28 117.5(4) .
C33 C28 C29 118.5(4) .
C33 C28 C27 119.5(4) .
C29 C28 C27 121.8(4) .
C30 C29 C28 120.9(5) .
C30 C29 H29 119.6 .
C28 C29 H29 119.6 .
C29 C30 C31 121.3(4) .
C29 C30 H30 119.4 .
C31 C30 H30 119.4 .
C32 C31 C30 117.5(4) .
C32 C31 C34 122.8(4) .
C30 C31 C34 119.6(4) .
C31 C32 C33 121.0(4) .
C31 C32 H32 119.5 .
C33 C32 H32 119.5 .
C28 C33 C32 120.8(4) .
C28 C33 H33 119.6 .
C32 C33 H33 119.6 .
C37 C34 C36 109.1(4) .
C37 C34 C31 109.6(4) .
C36 C34 C31 112.1(4) .
C37 C34 C35 108.3(4) .
C36 C34 C35 107.9(4) .
C31 C34 C35 109.8(4) .
C34 C35 H35A 109.5 .
C34 C35 H35C 109.5 .
H35A C35 H35C 109.5 .
C34 C35 H35B 109.5 .
H35A C35 H35B 109.5 .
H35C C35 H35B 109.5 .
C34 C36 H36C 109.5 .
C34 C36 H36A 109.5 .
H36C C36 H36A 109.5 .
C34 C36 H36B 109.5 .
H36C C36 H36B 109.5 .
H36A C36 H36B 109.5 .
C34 C37 H37B 109.5 .
C34 C37 H37A 109.5 .
H37B C37 H37A 109.5 .
C34 C37 H37C 109.5 .
H37B C37 H37C 109.5 .
H37A C37 H37C 109.5 .
C46 C38 C27 119.7(4) .
C46 C38 C39 118.3(4) .
C27 C38 C39 122.0(4) .
C40 C39 C44 118.6(4) .
C40 C39 C38 121.7(4) .
C44 C39 C38 119.5(4) .
C39 C40 C41 120.9(4) .
C39 C40 H40 119.5 .
C41 C40 H40 119.5 .
C42 C41 C40 120.8(5) .
C42 C41 H41 119.6 .
C40 C41 H41 119.6 .
C41 C42 C43 118.6(4) .
C41 C42 C45 120.4(4) .
C43 C42 C45 121.0(4) .
C42 C43 C44 120.5(4) .
C42 C43 H43 119.8 .
C44 C43 H43 119.8 .
C43 C44 C39 120.6(4) .
C43 C44 H44 119.7 .
C39 C44 H44 119.7 .
O23 C45 O19 122.8(5) .
O23 C45 C42 119.2(4) .
O19 C45 C42 118.0(4) .
C38 C46 C8 119.7(4) .
C38 C46 C47 119.4(4) .
C8 C46 C47 120.9(4) .
C48 C47 C52 117.1(4) .
C48 C47 C46 122.1(4) .
C52 C47 C46 120.7(4) .
C49 C48 C47 120.9(5) .
C49 C48 H48 119.5 .
C47 C48 H48 119.5 .
C48 C49 C50 122.0(5) .
C48 C49 H49 119.0 .
C50 C49 H49 119.0 .
C51 C50 C49 116.9(5) .
C51 C50 C53 122.8(5) .
C49 C50 C53 120.2(5) .
C52 C51 C50 122.0(5) .
C52 C51 H51 119.0 .
C50 C51 H51 119.0 .
C51 C52 C47 120.9(5) .
C51 C52 H52 119.5 .
C47 C52 H52 119.5 .
C56A C53 C55 135.6(11) .
C56A C53 C50 111.1(10) .
C55 C53 C50 113.2(5) .
C56A C53 C56 54.7(11) .
C55 C53 C56 109.0(6) .
C50 C53 C56 113.3(5) .
C56A C53 C54A 118.4(14) .
C55 C53 C54A 37.7(9) .
C50 C53 C54A 111.9(9) .
C56 C53 C54A 132.7(9) .
C56A C53 C54 52.0(11) .
C55 C53 C54 108.9(6) .
C50 C53 C54 107.8(5) .
C56 C53 C54 104.2(6) .
C54A C53 C54 74.1(10) .
C56A C53 C55A 112.1(14) .
C55 C53 C55A 61.4(9) .
C50 C53 C55A 102.9(9) .
C56 C53 C55A 58.2(9) .
C54A C53 C55A 98.7(13) .
C54 C53 C55A 149.0(9) .
C53 C54 H54B 109.5 .
C53 C54 H54C 109.5 .
C53 C54 H54A 109.5 .
C53 C54A H54E 109.5 .
C53 C54A H54F 109.5 .
H54E C54A H54F 109.5 .
C53 C54A H54D 109.5 .
H54E C54A H54D 109.5 .
H54F C54A H54D 109.5 .
C53 C55 H55B 109.5 .
C53 C55 H55C 109.5 .
C53 C55 H55A 109.5 .
C53 C55A H55F 109.5 .
C53 C55A H55E 109.5 .
H55F C55A H55E 109.5 .
C53 C55A H55D 109.5 .
H55F C55A H55D 109.5 .
H55E C55A H55D 109.5 .
C53 C56 H56C 109.5 .
C53 C56 H56B 109.5 .
C53 C56 H56A 109.5 .
C53 C56A H56D 109.5 .
C53 C56A H56F 109.5 .
H56D C56A H56F 109.5 .
C53 C56A H56E 109.5 .
H56D C56A H56E 109.5 .
H56F C56A H56E 109.5 .
N1 C57 H57B 109.5 .
N1 C57 H57C 109.5 .
H57B C57 H57C 109.5 .
N1 C57 H57A 109.5 .
H57B C57 H57A 109.5 .
H57C C57 H57A 109.5 .
N1 C58 H58B 109.5 .
N1 C58 H58A 109.5 .
H58B C58 H58A 109.5 .
N1 C58 H58C 109.5 .
H58B C58 H58C 109.5 .
H58A C58 H58C 109.5 .
N1 C59 O13 124.8(6) .
N1 C59 H59 117.6 .
O13 C59 H59 117.6 .
O4 C60 O3 125.9(5) .
O4 C60 C109 118.0(4) 1_565
O3 C60 C109 116.2(4) 1_565
O7 C61 O8 119.8(5) .
O7 C61 C24 120.8(4) 1_545
O8 C61 C24 119.4(4) 1_545
O20 C65 C66 101.6(9) .
O20 C65 H65A 111.5 .
C66 C65 H65A 111.5 .
O20 C65 H65B 111.5 .
C66 C65 H65B 111.5 .
H65A C65 H65B 109.3 .
C65 C66 H66A 109.5 .
C65 C66 H66C 109.5 .
H66A C66 H66C 109.5 .
C65 C66 H66B 109.5 .
H66A C66 H66B 109.5 .
H66C C66 H66B 109.5 .
O2 C67 O1 124.5(5) .
O2 C67 C68 118.5(4) .
O1 C67 C68 117.0(5) .
C69 C68 C73 119.0(4) .
C69 C68 C67 119.3(4) .
C73 C68 C67 121.6(4) .
C70 C69 C68 120.3(5) .
C70 C69 H69 119.8 .
C68 C69 H69 119.8 .
C69 C70 C71 121.0(4) .
C69 C70 H70 119.5 .
C71 C70 H70 119.5 .
C72 C71 C70 118.2(4) .
C72 C71 C74 123.1(4) .
C70 C71 C74 118.6(4) .
C71 C72 C73 121.0(5) .
C71 C72 H72 119.5 .
C73 C72 H72 119.5 .
C72 C73 C68 120.4(4) .
C72 C73 H73 119.8 .
C68 C73 H73 119.8 .
C112 C74 C75 119.9(4) .
C112 C74 C71 119.2(4) .
C75 C74 C71 120.8(4) .
C86 C75 C74 119.5(4) .
C86 C75 C76 119.8(4) .
C74 C75 C76 120.7(4) .
C81 C76 C77 117.8(4) .
C81 C76 C75 122.2(4) .
C77 C76 C75 120.0(4) .
C78 C77 C76 120.7(5) .
C78 C77 H77 119.7 .
C76 C77 H77 119.7 .
C77 C78 C79 121.7(5) .
C77 C78 H78 119.2 .
C79 C78 H78 119.2 .
C80 C79 C78 116.9(4) .
C80 C79 C82 120.8(5) .
C78 C79 C82 122.2(5) .
C81 C80 C79 121.9(5) .
C81 C80 H80 119.1 .
C79 C80 H80 119.1 .
C76 C81 C80 121.0(5) .
C76 C81 H81 119.5 .
C80 C81 H81 119.5 .
C79 C82 C85 113.4(5) .
C79 C82 C83 110.0(4) .
C85 C82 C83 108.2(4) .
C79 C82 C84 108.7(4) .
C85 C82 C84 107.9(5) .
C83 C82 C84 108.7(5) .
C82 C83 H83A 109.5 .
C82 C83 H83C 109.5 .
H83A C83 H83C 109.5 .
C82 C83 H83B 109.5 .
H83A C83 H83B 109.5 .
H83C C83 H83B 109.5 .
C82 C84 H84C 109.5 .
C82 C84 H84A 109.5 .
H84C C84 H84A 109.5 .
C82 C84 H84B 109.5 .
H84C C84 H84B 109.5 .
H84A C84 H84B 109.5 .
C82 C85 H85C 109.5 .
C82 C85 H85A 109.5 .
H85C C85 H85A 109.5 .
C82 C85 H85B 109.5 .
H85C C85 H85B 109.5 .
H85A C85 H85B 109.5 .
C75 C86 C94 120.5(4) .
C75 C86 C87 121.4(4) .
C94 C86 C87 118.0(4) .
C88 C87 C92 118.5(4) .
C88 C87 C86 119.9(4) .
C92 C87 C86 121.5(4) .
C89 C88 C87 121.2(4) .
C89 C88 H88 119.4 .
C87 C88 H88 119.4 .
C88 C89 C90 120.2(4) .
C88 C89 H89 119.9 .
C90 C89 H89 119.9 .
C91 C90 C89 118.7(4) .
C91 C90 C93 121.9(4) .
C89 C90 C93 119.4(4) .
C92 C91 C90 121.2(4) .
C92 C91 H91 119.4 .
C90 C91 H91 119.4 .
C91 C92 C87 120.2(4) .
C91 C92 H92 119.9 .
C87 C92 H92 119.9 .
O5 C93 O6 124.0(5) .
O5 C93 C90 118.2(4) .
O6 C93 C90 117.8(4) .
C105 C94 C86 120.0(4) .
C105 C94 C95 121.6(4) .
C86 C94 C95 118.4(4) .
C100 C95 C96 117.7(4) .
C100 C95 C94 121.8(4) .
C96 C95 C94 120.4(4) .
C97 C96 C95 120.8(4) .
C97 C96 H96 119.6 .
C95 C96 H96 119.6 .
C96 C97 C98 121.8(4) .
C96 C97 H97 119.1 .
C98 C97 H97 119.1 .
C99 C98 C97 116.8(4) .
C99 C98 C101 123.4(4) .
C97 C98 C101 119.8(4) .
C100 C99 C98 121.5(4) .
C100 C99 H99 119.3 .
C98 C99 H99 119.3 .
C95 C100 C99 121.3(4) .
C95 C100 H10 119.4 .
C99 C100 H10 119.4 .
C103 C101 C102 107.2(4) .
C103 C101 C98 112.3(4) .
C102 C101 C98 111.1(4) .
C103 C101 C104 109.9(5) .
C102 C101 C104 108.2(5) .
C98 C101 C104 108.2(4) .
C101 C102 H10D 109.5 .
C101 C102 H10C 109.5 .
H10D C102 H10C 109.5 .
C101 C102 H10E 109.5 .
H10D C102 H10E 109.5 .
H10C C102 H10E 109.5 .
C101 C103 H10G 109.5 .
C101 C103 H10F 109.5 .
H10G C103 H10F 109.5 .
C101 C103 H10H 109.5 .
H10G C103 H10H 109.5 .
H10F C103 H10H 109.5 .
C101 C104 H10K 109.5 .
C101 C104 H10I 109.5 .
H10K C104 H10I 109.5 .
C101 C104 H10J 109.5 .
H10K C104 H10J 109.5 .
H10I C104 H10J 109.5 .
C94 C105 C112 120.0(4) .
C94 C105 C106 120.4(4) .
C112 C105 C106 119.6(4) .
C111 C106 C107 118.8(4) .
C111 C106 C105 122.5(4) .
C107 C106 C105 118.7(4) .
C108 C107 C106 120.5(4) .
C108 C107 H10L 119.8 .
C106 C107 H10L 119.8 .
C109 C108 C107 120.2(5) .
C109 C108 H10M 119.9 .
C107 C108 H10M 119.9 .
C108 C109 C110 119.8(4) .
C108 C109 C60 120.1(4) 1_545
C110 C109 C60 120.1(4) 1_545
C111 C110 C109 120.1(4) .
C111 C110 H11A 120.0 .
C109 C110 H11A 120.0 .
C110 C111 C106 120.6(4) .
C110 C111 H11B 119.7 .
C106 C111 H11B 119.7 .
C74 C112 C105 120.0(4) .
C74 C112 C113 119.1(4) .
C105 C112 C113 120.8(4) .
C118 C113 C114 117.9(4) .
C118 C113 C112 121.2(4) .
C114 C113 C112 120.6(4) .
C113 C114 C115 120.8(5) .
C113 C114 H11C 119.6 .
C115 C114 H11C 119.6 .
C114 C115 C116 121.2(5) .
C114 C115 H11D 119.4 .
C116 C115 H11D 119.4 .
C117 C116 C115 117.3(5) .
C117 C116 C119 122.4(5) .
C115 C116 C119 120.2(5) .
C116 C117 C118 121.0(5) .
C116 C117 H11E 119.5 .
C118 C117 H11E 119.5 .
C113 C118 C117 121.4(5) .
C113 C118 H11F 119.3 .
C117 C118 H11F 119.3 .
C8AA C119 C121 117.4(14) .
C8AA C119 C122 86.8(11) .
C121 C119 C122 108.4(8) .
C8AA C119 C116 116.0(11) .
C121 C119 C116 114.7(8) .
C122 C119 C116 109.4(6) .
C8AA C119 C120 22.3(10) .
C121 C119 C120 106.9(9) .
C122 C119 C120 109.0(7) .
C116 C119 C120 108.3(6) .
C8AA C119 C7AA 108.4(13) .
C121 C119 C7AA 89.6(11) .
C122 C119 C7AA 23.6(9) .
C116 C119 C7AA 106.5(9) .
C120 C119 C7AA 129.9(11) .
C8AA C119 C6AA 114.3(17) .
C121 C119 C6AA 14.3(13) .
C122 C119 C6AA 122.7(12) .
C116 C119 C6AA 107.0(12) .
C120 C119 C6AA 99.4(13) .
C7AA C119 C6AA 103.6(15) .
C119 C120 H12J 109.5 .
C119 C120 H12H 109.5 .
C119 C120 H12I 109.5 .
C119 C121 H12L 109.5 .
C119 C121 H12K 109.5 .
C119 C121 H12M 109.5 .
C119 C122 H12N 109.5 .
C119 C122 H12O 109.5 .
C119 C122 H12P 109.5 .
N3 C123 H12V 109.5 .
N3 C123 H12T 109.5 .
H12V C123 H12T 109.5 .
N3 C123 H12U 109.5 .
H12V C123 H12U 109.5 .
H12T C123 H12U 109.5 .
N3 C124 H12W 109.5 .
N3 C124 H12Y 109.5 .
H12W C124 H12Y 109.5 .
N3 C124 H12X 109.5 .
H12W C124 H12X 109.5 .
H12Y C124 H12X 109.5 .
O21 C125 N3 124.0(5) .
O21 C125 H12Z 118.0 .
N3 C125 H12Z 118.0 .
O24 C128 N4 127.4(10) .
O24 C128 H12 116.3 .
N4 C128 H12 116.3 .
O22 C131 N5 123.5(11) .
O22 C131 H13J 118.2 .
N5 C131 H13J 118.3 .
O25 C132 N6 124.5(13) .
O25 C132 H13 117.7 .
N6 C132 H13 117.7 .
N6 C133 H13B 109.5 .
N6 C133 H13C 109.5 .
H13B C133 H13C 109.5 .
N6 C133 H13A 109.5 .
H13B C133 H13A 109.5 .
H13C C133 H13A 109.5 .
N6 C134 H13F 109.5 .
N6 C134 H13E 109.5 .
H13F C134 H13E 109.5 .
N6 C134 H13D 109.5 .
H13F C134 H13D 109.5 .
H13E C134 H13D 109.5 .

loop_
_geom_bond_atom_site_label_1
_geom_bond_atom_site_label_2
_geom_bond_distance
_geom_bond_site_symmetry_2
Co1 O16 2.036(4) .
Co1 O19 2.037(3) .
Co1 O20 2.116(4) .
Co1 O17 2.150(3) .
Co1 O8 2.157(4) .
Co1 O7 2.225(4) .
Co2 O10 2.014(4) .
Co2 O4 2.051(3) .
Co2 O1 2.057(4) .
Co2 O9 2.114(3) .
Co2 O13 2.196(4) .
Co2 O14 2.204(3) .
Co3 O3 2.031(4) .
Co3 O23 2.032(4) .
Co3 O15 2.070(3) .
Co3 O25 2.087(5) .
Co3 O18 2.093(3) .
Co3 O14 2.133(3) .
O1 C67 1.272(6) .
O2 C67 1.242(6) .
O3 C60 1.266(6) .
O4 C60 1.260(6) .
O5 C93 1.256(6) .
O6 C93 1.257(6) .
O7 C61 1.247(6) .
O8 C61 1.256(6) .
O9 H9A 0.8401 .
O9 H9B 0.8397 .
O10 H10A 0.8400 .
O10 H10B 0.8401 .
O11 C1 1.254(6) .
O12 C1 1.270(7) .
O13 C59 1.302(7) .
O15 H15A 0.8402 .
O15 H15B 0.8400 .
O16 H16A 0.8398 .
O16 H16B 0.8403 .
O17 H17B 0.8400 .
O17 H17A 0.8400 .
O18 H18A 0.8385 .
O18 H18B 0.8380 .
O19 C45 1.268(6) .
O20 C65 1.394(9) .
O21 C125 1.242(7) .
O22 C131 1.201(10) .
O22A C3AA 1.311(18) .
O23 C45 1.252(6) .
O24 C128 1.257(13) .
O24A C0AA 1.23(2) .
O25 C132 1.147(11) .
N1 C59 1.285(8) .
N1 C57 1.454(8) .
N1 C58 1.468(8) .
N3 C125 1.330(7) .
N3 C124 1.450(7) .
N3 C123 1.460(7) .
N4 C128 1.309(12) .
N4 C126 1.441(11) .
N4 C127 1.458(11) .
N4A C0AA 1.316(16) .
N4A C2AA 1.432(16) .
N4A C1AA 1.464(16) .
N5 C131 1.376(12) .
N5 C130 1.431(11) .
N5 C129 1.445(12) .
N5A C3AA 1.354(18) .
N5A C5AA 1.475(19) .
N5A C4AA 1.485(18) .
N6 C132 1.366(12) .
N6 C133 1.422(13) .
N6 C134 1.516(13) .
C0AA H0A 0.9500 .
C1 C2 1.501(7) .
C1AA H1AA 0.9800 .
C1AA H1AB 0.9800 .
C1AA H1AC 0.9800 .
C2 C7 1.389(7) .
C2 C3 1.390(7) .
C2AA H2AC 0.9800 .
C2AA H2AB 0.9800 .
C2AA H2AA 0.9800 .
C3 C4 1.378(7) .
C3 H3 0.9500 .
C3AA H3A 0.9500 .
C4 C5 1.392(7) .
C4 H4 0.9500 .
C4AA H4AA 0.9800 .
C4AA H4AC 0.9800 .
C4AA H4AB 0.9800 .
C5 C6 1.393(7) .
C5 C8 1.503(6) .
C5AA H5AB 0.9800 .
C5AA H5AC 0.9800 .
C5AA H5AA 0.9800 .
C6 C7 1.389(7) .
C6 H6 0.9500 .
C6AA C119 1.67(4) .
C6AA H6AB 0.9800 .
C6AA H6AA 0.9800 .
C6AA H6AC 0.9800 .
C7 H7 0.9500 .
C7AA C119 1.59(3) .
C7AA H7AB 0.9800 .
C7AA H7AC 0.9800 .
C7AA H7AA 0.9800 .
C8 C9 1.403(6) .
C8 C46 1.405(6) .
C8AA C119 1.45(3) .
C8AA H8AB 0.9800 .
C8AA H8AA 0.9800 .
C8AA H8AC 0.9800 .
C9 C20 1.419(6) .
C9 C10 1.492(6) .
C10 C11 1.380(7) .
C10 C15 1.402(6) .
C11 C12 1.400(7) .
C11 H11 0.9500 .
C12 C13 1.392(7) .
C12 H12G 0.9500 .
C13 C14 1.403(7) .
C13 C16 1.533(7) .
C14 C15 1.380(7) .
C14 H14 0.9500 .
C15 H15 0.9500 .
C16 C19 1.534(9) .
C16 C18 1.540(10) .
C16 C17 1.543(8) .
C17 H17D 0.9800 .
C17 H17C 0.9800 .
C17 H17E 0.9800 .
C18 H18C 0.9800 .
C18 H18D 0.9800 .
C18 H18E 0.9800 .
C19 H19A 0.9800 .
C19 H19B 0.9800 .
C19 H19C 0.9800 .
C20 C27 1.404(6) .
C20 C21 1.494(6) .
C21 C22 1.394(7) .
C21 C26 1.402(7) .
C22 C23 1.393(7) .
C22 H22 0.9500 .
C23 C24 1.385(7) .
C23 H23 0.9500 .
C24 C25 1.388(7) .
C24 C61 1.517(7) 1_565
C25 C26 1.394(7) .
C25 H25 0.9500 .
C26 H26 0.9500 .
C27 C38 1.409(6) .
C27 C28 1.510(6) .
C28 C33 1.382(7) .
C28 C29 1.393(6) .
C29 C30 1.385(7) .
C29 H29 0.9500 .
C30 C31 1.406(7) .
C30 H30 0.9500 .
C31 C32 1.388(7) .
C31 C34 1.534(6) .
C32 C33 1.408(7) .
C32 H32 0.9500 .
C33 H33 0.9500 .
C34 C37 1.527(7) .
C34 C36 1.531(7) .
C34 C35 1.541(7) .
C35 H35A 0.9800 .
C35 H35C 0.9800 .
C35 H35B 0.9800 .
C36 H36C 0.9800 .
C36 H36A 0.9800 .
C36 H36B 0.9800 .
C37 H37B 0.9800 .
C37 H37A 0.9800 .
C37 H37C 0.9800 .
C38 C46 1.403(6) .
C38 C39 1.503(6) .
C39 C40 1.383(7) .
C39 C44 1.400(7) .
C40 C41 1.395(7) .
C40 H40 0.9500 .
C41 C42 1.391(7) .
C41 H41 0.9500 .
C42 C43 1.397(7) .
C42 C45 1.497(7) .
C43 C44 1.397(7) .
C43 H43 0.9500 .
C44 H44 0.9500 .
C46 C47 1.489(6) .
C47 C48 1.400(7) .
C47 C52 1.412(7) .
C48 C49 1.385(7) .
C48 H48 0.9500 .
C49 C50 1.398(7) .
C49 H49 0.9500 .
C50 C51 1.388(7) .
C50 C53 1.532(7) .
C51 C52 1.382(7) .
C51 H51 0.9500 .
C52 H52 0.9500 .
C53 C56A 1.35(2) .
C53 C55 1.480(9) .
C53 C56 1.543(9) .
C53 C54A 1.55(2) .
C53 C54 1.599(10) .
C53 C55A 1.67(2) .
C54 H54B 0.9800 .
C54 H54C 0.9800 .
C54 H54A 0.9800 .
C54A H54E 0.9800 .
C54A H54F 0.9800 .
C54A H54D 0.9800 .
C55 H55B 0.9800 .
C55 H55C 0.9800 .
C55 H55A 0.9800 .
C55A H55F 0.9800 .
C55A H55E 0.9800 .
C55A H55D 0.9800 .
C56 H56C 0.9800 .
C56 H56B 0.9800 .
C56 H56A 0.9800 .
C56A H56D 0.9800 .
C56A H56F 0.9800 .
C56A H56E 0.9800 .
C57 H57B 0.9800 .
C57 H57C 0.9800 .
C57 H57A 0.9800 .
C58 H58B 0.9800 .
C58 H58A 0.9800 .
C58 H58C 0.9800 .
C59 H59 0.9500 .
C60 C109 1.501(7) 1_565
C61 C24 1.517(7) 1_545
C65 C66 1.596(13) .
C65 H65A 0.9900 .
C65 H65B 0.9900 .
C66 H66A 0.9800 .
C66 H66C 0.9800 .
C66 H66B 0.9800 .
C67 C68 1.510(7) .
C68 C69 1.391(7) .
C68 C73 1.396(7) .
C69 C70 1.386(7) .
C69 H69 0.9500 .
C70 C71 1.409(7) .
C70 H70 0.9500 .
C71 C72 1.385(7) .
C71 C74 1.504(6) .
C72 C73 1.393(7) .
C72 H72 0.9500 .
C73 H73 0.9500 .
C74 C112 1.407(6) .
C74 C75 1.412(6) .
C75 C86 1.403(7) .
C75 C76 1.499(6) .
C76 C81 1.387(7) .
C76 C77 1.403(7) .
C77 C78 1.390(7) .
C77 H77 0.9500 .
C78 C79 1.397(7) .
C78 H78 0.9500 .
C79 C80 1.392(7) .
C79 C82 1.521(7) .
C80 C81 1.391(7) .
C80 H80 0.9500 .
C81 H81 0.9500 .
C82 C85 1.539(8) .
C82 C83 1.543(7) .
C82 C84 1.549(8) .
C83 H83A 0.9800 .
C83 H83C 0.9800 .
C83 H83B 0.9800 .
C84 H84C 0.9800 .
C84 H84A 0.9800 .
C84 H84B 0.9800 .
C85 H85C 0.9800 .
C85 H85A 0.9800 .
C85 H85B 0.9800 .
C86 C94 1.409(6) .
C86 C87 1.496(6) .
C87 C88 1.393(7) .
C87 C92 1.405(6) .
C88 C89 1.382(7) .
C88 H88 0.9500 .
C89 C90 1.403(7) .
C89 H89 0.9500 .
C90 C91 1.390(7) .
C90 C93 1.500(7) .
C91 C92 1.381(7) .
C91 H91 0.9500 .
C92 H92 0.9500 .
C94 C105 1.394(6) .
C94 C95 1.496(6) .
C95 C100 1.384(7) .
C95 C96 1.394(7) .
C96 C97 1.382(7) .
C96 H96 0.9500 .
C97 C98 1.395(7) .
C97 H97 0.9500 .
C98 C99 1.392(6) .
C98 C101 1.532(7) .
C99 C100 1.386(7) .
C99 H99 0.9500 .
C100 H10 0.9500 .
C101 C103 1.529(8) .
C101 C102 1.530(7) .
C101 C104 1.532(8) .
C102 H10D 0.9800 .
C102 H10C 0.9800 .
C102 H10E 0.9800 .
C103 H10G 0.9800 .
C103 H10F 0.9800 .
C103 H10H 0.9800 .
C104 H10K 0.9800 .
C104 H10I 0.9800 .
C104 H10J 0.9800 .
C105 C112 1.413(6) .
C105 C106 1.490(6) .
C106 C111 1.392(7) .
C106 C107 1.398(7) .
C107 C108 1.387(7) .
C107 H10L 0.9500 .
C108 C109 1.382(7) .
C108 H10M 0.9500 .
C109 C110 1.392(7) .
C109 C60 1.501(7) 1_545
C110 C111 1.387(7) .
C110 H11A 0.9500 .
C111 H11B 0.9500 .
C112 C113 1.504(6) .
C113 C118 1.384(7) .
C113 C114 1.394(7) .
C114 C115 1.396(7) .
C114 H11C 0.9500 .
C115 C116 1.409(7) .
C115 H11D 0.9500 .
C116 C117 1.390(7) .
C116 C119 1.524(7) .
C117 C118 1.404(7) .
C117 H11E 0.9500 .
C118 H11F 0.9500 .
C119 C121 1.49(2) .
C119 C122 1.509(14) .
C119 C120 1.578(13) .
C120 H12J 0.9800 .
C120 H12H 0.9800 .
C120 H12I 0.9800 .
C121 H12L 0.9800 .
C121 H12K 0.9800 .
C121 H12M 0.9800 .
C122 H12N 0.9800 .
C122 H12O 0.9800 .
C122 H12P 0.9800 .
C123 H12V 0.9800 .
C123 H12T 0.9800 .
C123 H12U 0.9800 .
C124 H12W 0.9800 .
C124 H12Y 0.9800 .
C124 H12X 0.9800 .
C125 H12Z 0.9500 .
C126 H12C 0.9800 .
C126 H12B 0.9800 .
C126 H12A 0.9800 .
C127 H12E 0.9800 .
C127 H12D 0.9800 .
C127 H12F 0.9800 .
C128 H12 0.9500 .
C129 H12R 0.9800 .
C129 H12Q 0.9800 .
C129 H12S 0.9800 .
C130 H13I 0.9800 .
C130 H13H 0.9800 .
C130 H13G 0.9800 .
C131 H13J 0.9500 .
C132 H13 0.9500 .
C133 H13B 0.9800 .
C133 H13C 0.9800 .
C133 H13A 0.9800 .
C134 H13F 0.9800 .
C134 H13E 0.9800 .
C134 H13D 0.9800 .

loop_
_geom_hbond_atom_site_label_D
_geom_hbond_atom_site_label_H
_geom_hbond_atom_site_label_A
_geom_hbond_distance_DH
_geom_hbond_distance_HA
_geom_hbond_distance_DA
_geom_hbond_angle_DHA
_geom_hbond_site_symmetry_A
O9 H9A O6 0.84 1.98 2.721(5) 147.0 3_455
O9 H9B O21 0.84 1.86 2.701(5) 173.3 .
O10 H10A O12 0.84 1.71 2.537(5) 167.9 2_545
O10 H10B O7 0.84 2.22 2.694(5) 115.5 4_566
O10 H10B O21 0.84 2.41 3.127(5) 143.4 .
O15 H15A O8 0.84 2.41 2.947(5) 122.9 .
O15 H15A O25 0.84 2.45 2.933(6) 117.6 .
O15 H15B O13 0.84 2.00 2.759(5) 149.2 .
O15 H15B O14 0.84 2.44 2.846(5) 110.3 .
O16 H16A O1 0.84 2.19 2.897(5) 142.3 4_565
O16 H16B O6 0.84 1.91 2.637(5) 144.3 2_454
O17 H17B O5 0.84 1.83 2.656(5) 166.2 2_454
O17 H17A O15 0.84 2.15 2.815(4) 136.4 .
O18 H18B O24 0.84 1.82 2.559(8) 145.5 .
O18 H18B O24A 0.84 2.20 2.961(17) 150.0 .

loop_
_geom_torsion_atom_site_label_1
_geom_torsion_atom_site_label_2
_geom_torsion_atom_site_label_3
_geom_torsion_atom_site_label_4
_geom_torsion
_geom_torsion_site_symmetry_1
_geom_torsion_site_symmetry_4
O10 Co2 O1 C67 -121.9(4) . .
O4 Co2 O1 C67 73.2(9) . .
O9 Co2 O1 C67 150.4(4) . .
O13 Co2 O1 C67 61.9(4) . .
O14 Co2 O1 C67 -36.0(4) . .
O23 Co3 O3 C60 -178.7(6) . .
O15 Co3 O3 C60 98.4(6) . .
O25 Co3 O3 C60 72(10) . .
O18 Co3 O3 C60 -78.2(6) . .
O14 Co3 O3 C60 13.2(6) . .
O10 Co2 O4 C60 137.4(4) . .
O1 Co2 O4 C60 -57.6(9) . .
O9 Co2 O4 C60 -134.9(4) . .
O13 Co2 O4 C60 -46.2(4) . .
O14 Co2 O4 C60 51.0(4) . .
O16 Co1 O7 C61 -176.0(3) . .
O19 Co1 O7 C61 35.8(6) . .
O20 Co1 O7 C61 91.0(3) . .
O17 Co1 O7 C61 -88.8(3) . .
O8 Co1 O7 C61 -4.7(3) . .
O16 Co1 O8 C61 23.7(5) . .
O19 Co1 O8 C61 -164.6(3) . .
O20 Co1 O8 C61 -75.5(3) . .
O17 Co1 O8 C61 103.2(3) . .
O7 Co1 O8 C61 4.7(3) . .
O10 Co2 O13 C59 8(2) . .
O4 Co2 O13 C59 -45.8(4) . .
O1 Co2 O13 C59 132.1(4) . .
O9 Co2 O13 C59 42.4(4) . .
O14 Co2 O13 C59 -139.9(4) . .
O3 Co3 O14 Co2 21.04(19) . .
O23 Co3 O14 Co2 -86.3(7) . .
O15 Co3 O14 Co2 -67.90(18) . .
O25 Co3 O14 Co2 -158.0(2) . .
O18 Co3 O14 Co2 116.35(17) . .
O10 Co2 O14 Co3 -133.70(19) . .
O4 Co2 O14 Co3 -41.09(18) . .
O1 Co2 O14 Co3 128.57(18) . .
O9 Co2 O14 Co3 -156.5(11) . .
O13 Co2 O14 Co3 43.90(19) . .
O16 Co1 O19 C45 135.8(4) . .
O20 Co1 O19 C45 -130.8(4) . .
O17 Co1 O19 C45 48.7(4) . .
O8 Co1 O19 C45 -40.3(4) . .
O7 Co1 O19 C45 -76.3(6) . .
O16 Co1 O20 C65 92.1(8) . .
O19 Co1 O20 C65 -7.0(8) . .
O17 Co1 O20 C65 -168(5) . .
O8 Co1 O20 C65 -115.4(8) . .
O7 Co1 O20 C65 -174.1(8) . .
O3 Co3 O23 C45 101.3(9) . .
O15 Co3 O23 C45 -169.3(9) . .
O25 Co3 O23 C45 -79.7(9) . .
O18 Co3 O23 C45 6.1(9) . .
O14 Co3 O23 C45 -150.9(8) . .
O3 Co3 O25 C132 150(9) . .
O23 Co3 O25 C132 40.2(11) . .
O15 Co3 O25 C132 123.1(11) . .
O18 Co3 O25 C132 -60.2(11) . .
O14 Co3 O25 C132 -151.7(11) . .
C2AA N4A C0AA O24A -173(2) . .
C1AA N4A C0AA O24A -2(3) . .
O11 C1 C2 C7 -23.0(8) . .
O12 C1 C2 C7 154.6(5) . .
O11 C1 C2 C3 160.1(5) . .
O12 C1 C2 C3 -22.3(8) . .
C7 C2 C3 C4 1.1(8) . .
C1 C2 C3 C4 178.0(5) . .
C5AA N5A C3AA O22A -150(6) . .
C4AA N5A C3AA O22A 25(11) . .
C2 C3 C4 C5 -1.6(8) . .
C3 C4 C5 C6 0.8(7) . .
C3 C4 C5 C8 179.3(4) . .
C4 C5 C6 C7 0.6(7) . .
C8 C5 C6 C7 -178.0(4) . .
C3 C2 C7 C6 0.2(8) . .
C1 C2 C7 C6 -176.6(5) . .
C5 C6 C7 C2 -1.0(7) . .
C4 C5 C8 C9 -67.2(6) . .
C6 C5 C8 C9 111.4(5) . .
C4 C5 C8 C46 109.1(5) . .
C6 C5 C8 C46 -72.3(6) . .
C46 C8 C9 C20 0.1(7) . .
C5 C8 C9 C20 176.3(4) . .
C46 C8 C9 C10 -177.2(4) . .
C5 C8 C9 C10 -1.0(6) . .
C8 C9 C10 C11 108.4(5) . .
C20 C9 C10 C11 -68.9(6) . .
C8 C9 C10 C15 -61.0(6) . .
C20 C9 C10 C15 121.8(5) . .
C15 C10 C11 C12 4.9(7) . .
C9 C10 C11 C12 -164.7(5) . .
C10 C11 C12 C13 -1.6(8) . .
C11 C12 C13 C14 -2.9(8) . .
C11 C12 C13 C16 174.0(5) . .
C12 C13 C14 C15 4.1(8) . .
C16 C13 C14 C15 -172.9(5) . .
C13 C14 C15 C10 -0.7(8) . .
C11 C10 C15 C14 -3.8(7) . .
C9 C10 C15 C14 165.9(4) . .
C12 C13 C16 C19 128.2(6) . .
C14 C13 C16 C19 -55.0(7) . .
C12 C13 C16 C18 -111.1(6) . .
C14 C13 C16 C18 65.7(7) . .
C12 C13 C16 C17 8.0(8) . .
C14 C13 C16 C17 -175.2(5) . .
C8 C9 C20 C27 0.3(7) . .
C10 C9 C20 C27 177.5(4) . .
C8 C9 C20 C21 -176.7(4) . .
C10 C9 C20 C21 0.5(7) . .
C27 C20 C21 C22 -61.4(6) . .
C9 C20 C21 C22 115.6(5) . .
C27 C20 C21 C26 122.2(5) . .
C9 C20 C21 C26 -60.8(6) . .
C26 C21 C22 C23 0.8(7) . .
C20 C21 C22 C23 -175.8(4) . .
C21 C22 C23 C24 0.2(7) . .
C22 C23 C24 C25 -0.6(7) . .
C22 C23 C24 C61 176.2(4) . 1_565
C23 C24 C25 C26 0.2(7) . .
C61 C24 C25 C26 -176.6(5) 1_565 .
C24 C25 C26 C21 0.7(7) . .
C22 C21 C26 C25 -1.2(7) . .
C20 C21 C26 C25 175.3(4) . .
C9 C20 C27 C38 -0.4(7) . .
C21 C20 C27 C38 176.6(4) . .
C9 C20 C27 C28 177.2(4) . .
C21 C20 C27 C28 -5.8(7) . .
C20 C27 C28 C33 -65.7(6) . .
C38 C27 C28 C33 112.0(5) . .
C20 C27 C28 C29 119.8(5) . .
C38 C27 C28 C29 -62.5(6) . .
C33 C28 C29 C30 -1.2(7) . .
C27 C28 C29 C30 173.3(4) . .
C28 C29 C30 C31 -0.5(8) . .
C29 C30 C31 C32 1.1(7) . .
C29 C30 C31 C34 -177.3(5) . .
C30 C31 C32 C33 -0.1(7) . .
C34 C31 C32 C33 178.2(4) . .
C29 C28 C33 C32 2.1(7) . .
C27 C28 C33 C32 -172.5(4) . .
C31 C32 C33 C28 -1.5(7) . .
C32 C31 C34 C37 -118.3(5) . .
C30 C31 C34 C37 60.1(6) . .
C32 C31 C34 C36 3.0(7) . .
C30 C31 C34 C36 -178.7(5) . .
C32 C31 C34 C35 122.9(5) . .
C30 C31 C34 C35 -58.8(6) . .
C20 C27 C38 C46 0.0(7) . .
C28 C27 C38 C46 -177.7(4) . .
C20 C27 C38 C39 -179.2(4) . .
C28 C27 C38 C39 3.1(6) . .
C46 C38 C39 C40 97.0(6) . .
C27 C38 C39 C40 -83.8(6) . .
C46 C38 C39 C44 -77.6(6) . .
C27 C38 C39 C44 101.6(5) . .
C44 C39 C40 C41 2.3(7) . .
C38 C39 C40 C41 -172.3(4) . .
C39 C40 C41 C42 -3.0(8) . .
C40 C41 C42 C43 0.2(8) . .
C40 C41 C42 C45 178.8(5) . .
C41 C42 C43 C44 3.1(7) . .
C45 C42 C43 C44 -175.5(5) . .
C42 C43 C44 C39 -3.7(7) . .
C40 C39 C44 C43 1.0(7) . .
C38 C39 C44 C43 175.7(4) . .
Co3 O23 C45 O19 138.4(7) . .
Co3 O23 C45 C42 -41.9(11) . .
Co1 O19 C45 O23 2.0(7) . .
Co1 O19 C45 C42 -177.6(3) . .
C41 C42 C45 O23 -23.2(7) . .
C43 C42 C45 O23 155.4(5) . .
C41 C42 C45 O19 156.5(5) . .
C43 C42 C45 O19 -25.0(7) . .
C27 C38 C46 C8 0.4(7) . .
C39 C38 C46 C8 179.7(4) . .
C27 C38 C46 C47 -179.1(4) . .
C39 C38 C46 C47 0.1(6) . .
C9 C8 C46 C38 -0.5(7) . .
C5 C8 C46 C38 -176.7(4) . .
C9 C8 C46 C47 179.1(4) . .
C5 C8 C46 C47 2.8(6) . .
C38 C46 C47 C48 -70.0(6) . .
C8 C46 C47 C48 110.4(5) . .
C38 C46 C47 C52 107.5(5) . .
C8 C46 C47 C52 -72.1(6) . .
C52 C47 C48 C49 -1.1(7) . .
C46 C47 C48 C49 176.5(4) . .
C47 C48 C49 C50 -0.2(8) . .
C48 C49 C50 C51 1.2(8) . .
C48 C49 C50 C53 -176.5(5) . .
C49 C50 C51 C52 -0.9(8) . .
C53 C50 C51 C52 176.7(5) . .
C50 C51 C52 C47 -0.4(8) . .
C48 C47 C52 C51 1.4(7) . .
C46 C47 C52 C51 -176.3(4) . .
C51 C50 C53 C56A -54.1(13) . .
C49 C50 C53 C56A 123.4(12) . .
C51 C50 C53 C55 130.1(6) . .
C49 C50 C53 C55 -52.4(8) . .
C51 C50 C53 C56 5.3(8) . .
C49 C50 C53 C56 -177.2(5) . .
C51 C50 C53 C54A 171.0(11) . .
C49 C50 C53 C54A -11.5(12) . .
C51 C50 C53 C54 -109.4(6) . .
C49 C50 C53 C54 68.1(7) . .
C51 C50 C53 C55A 66.0(10) . .
C49 C50 C53 C55A -116.5(10) . .
C57 N1 C59 O13 -2.5(10) . .
C58 N1 C59 O13 -173.7(6) . .
Co2 O13 C59 N1 148.1(5) . .
Co2 O4 C60 O3 -29.7(7) . .
Co2 O4 C60 C109 150.6(3) . 1_565
Co3 O3 C60 O4 -12.8(9) . .
Co3 O3 C60 C109 166.9(4) . 1_565
Co1 O7 C61 O8 8.1(5) . .
Co1 O7 C61 C24 -169.0(4) . 1_545
Co1 O8 C61 O7 -8.3(5) . .
Co1 O8 C61 C24 168.8(4) . 1_545
Co1 O20 C65 C66 -103.3(9) . .
Co2 O1 C67 O2 38.2(7) . .
Co2 O1 C67 C68 -140.7(4) . .
O2 C67 C68 C69 7.6(7) . .
O1 C67 C68 C69 -173.5(4) . .
O2 C67 C68 C73 -170.3(5) . .
O1 C67 C68 C73 8.6(7) . .
C73 C68 C69 C70 -0.6(7) . .
C67 C68 C69 C70 -178.6(4) . .
C68 C69 C70 C71 0.6(7) . .
C69 C70 C71 C72 -0.1(7) . .
C69 C70 C71 C74 -176.8(4) . .
C70 C71 C72 C73 -0.4(7) . .
C74 C71 C72 C73 176.1(4) . .
C71 C72 C73 C68 0.3(7) . .
C69 C68 C73 C72 0.2(7) . .
C67 C68 C73 C72 178.1(4) . .
C72 C71 C74 C112 -117.4(5) . .
C70 C71 C74 C112 59.1(6) . .
C72 C71 C74 C75 64.1(6) . .
C70 C71 C74 C75 -119.4(5) . .
C112 C74 C75 C86 0.5(7) . .
C71 C74 C75 C86 179.0(4) . .
C112 C74 C75 C76 -179.5(4) . .
C71 C74 C75 C76 -0.9(7) . .
C86 C75 C76 C81 -118.5(5) . .
C74 C75 C76 C81 61.5(6) . .
C86 C75 C76 C77 61.5(6) . .
C74 C75 C76 C77 -118.5(5) . .
C81 C76 C77 C78 -3.1(7) . .
C75 C76 C77 C78 176.9(4) . .
C76 C77 C78 C79 0.7(7) . .
C77 C78 C79 C80 2.1(7) . .
C77 C78 C79 C82 -176.1(5) . .
C78 C79 C80 C81 -2.4(7) . .
C82 C79 C80 C81 175.8(5) . .
C77 C76 C81 C80 2.8(7) . .
C75 C76 C81 C80 -177.2(4) . .
C79 C80 C81 C76 0.0(8) . .
C80 C79 C82 C85 -179.9(5) . .
C78 C79 C82 C85 -1.8(7) . .
C80 C79 C82 C83 58.9(6) . .
C78 C79 C82 C83 -123.0(5) . .
C80 C79 C82 C84 -59.9(6) . .
C78 C79 C82 C84 118.2(6) . .
C74 C75 C86 C94 -2.3(7) . .
C76 C75 C86 C94 177.7(4) . .
C74 C75 C86 C87 177.0(4) . .
C76 C75 C86 C87 -3.0(6) . .
C75 C86 C87 C88 -109.8(5) . .
C94 C86 C87 C88 69.5(6) . .
C75 C86 C87 C92 74.1(6) . .
C94 C86 C87 C92 -106.6(5) . .
C92 C87 C88 C89 -0.5(7) . .
C86 C87 C88 C89 -176.7(4) . .
C87 C88 C89 C90 1.9(7) . .
C88 C89 C90 C91 -1.2(7) . .
C88 C89 C90 C93 179.6(5) . .
C89 C90 C91 C92 -0.9(8) . .
C93 C90 C91 C92 178.3(5) . .
C90 C91 C92 C87 2.3(8) . .
C88 C87 C92 C91 -1.6(7) . .
C86 C87 C92 C91 174.5(4) . .
C91 C90 C93 O5 5.2(8) . .
C89 C90 C93 O5 -175.7(5) . .
C91 C90 C93 O6 -175.1(5) . .
C89 C90 C93 O6 4.1(7) . .
C75 C86 C94 C105 1.4(7) . .
C87 C86 C94 C105 -177.9(4) . .
C75 C86 C94 C95 -178.6(4) . .
C87 C86 C94 C95 2.1(6) . .
C105 C94 C95 C100 73.4(6) . .
C86 C94 C95 C100 -106.6(5) . .
C105 C94 C95 C96 -111.0(5) . .
C86 C94 C95 C96 69.0(6) . .
C100 C95 C96 C97 3.4(7) . .
C94 C95 C96 C97 -172.4(4) . .
C95 C96 C97 C98 -0.3(8) . .
C96 C97 C98 C99 -2.5(7) . .
C96 C97 C98 C101 174.5(5) . .
C97 C98 C99 C100 2.3(7) . .
C101 C98 C99 C100 -174.6(5) . .
C96 C95 C100 C99 -3.7(7) . .
C94 C95 C100 C99 172.1(4) . .
C98 C99 C100 C95 0.8(8) . .
C99 C98 C101 C103 -10.7(7) . .
C97 C98 C101 C103 172.5(5) . .
C99 C98 C101 C102 -130.6(5) . .
C97 C98 C101 C102 52.6(6) . .
C99 C98 C101 C104 110.8(6) . .
C97 C98 C101 C104 -66.0(6) . .
C86 C94 C105 C112 1.3(7) . .
C95 C94 C105 C112 -178.7(4) . .
C86 C94 C105 C106 -176.4(4) . .
C95 C94 C105 C106 3.6(7) . .
C94 C105 C106 C111 -105.8(5) . .
C112 C105 C106 C111 76.5(6) . .
C94 C105 C106 C107 75.7(6) . .
C112 C105 C106 C107 -102.0(5) . .
C111 C106 C107 C108 -2.4(7) . .
C105 C106 C107 C108 176.1(4) . .
C106 C107 C108 C109 1.1(7) . .
C107 C108 C109 C110 1.7(7) . .
C107 C108 C109 C60 -178.9(4) . 1_545
C108 C109 C110 C111 -3.1(7) . .
C60 C109 C110 C111 177.5(4) 1_545 .
C109 C110 C111 C106 1.8(7) . .
C107 C106 C111 C110 1.0(7) . .
C105 C106 C111 C110 -177.5(4) . .
C75 C74 C112 C105 2.2(7) . .
C71 C74 C112 C105 -176.4(4) . .
C75 C74 C112 C113 -179.8(4) . .
C71 C74 C112 C113 1.6(6) . .
C94 C105 C112 C74 -3.1(7) . .
C106 C105 C112 C74 174.6(4) . .
C94 C105 C112 C113 179.0(4) . .
C106 C105 C112 C113 -3.3(6) . .
C74 C112 C113 C118 -110.8(5) . .
C105 C112 C113 C118 67.2(6) . .
C74 C112 C113 C114 62.7(6) . .
C105 C112 C113 C114 -119.4(5) . .
C118 C113 C114 C115 4.7(7) . .
C112 C113 C114 C115 -168.9(4) . .
C113 C114 C115 C116 0.3(7) . .
C114 C115 C116 C117 -4.5(7) . .
C114 C115 C116 C119 172.1(5) . .
C115 C116 C117 C118 3.5(7) . .
C119 C116 C117 C118 -172.9(5) . .
C114 C113 C118 C117 -5.7(7) . .
C112 C113 C118 C117 167.9(4) . .
C116 C117 C118 C113 1.5(7) . .
C117 C116 C119 C8AA -147.0(15) . .
C115 C116 C119 C8AA 36.7(16) . .
C117 C116 C119 C121 -5.1(10) . .
C115 C116 C119 C121 178.6(8) . .
C117 C116 C119 C122 117.0(9) . .
C115 C116 C119 C122 -59.4(9) . .
C117 C116 C119 C120 -124.3(8) . .
C115 C116 C119 C120 59.3(9) . .
C117 C116 C119 C7AA 92.3(14) . .
C115 C116 C119 C7AA -84.0(14) . .
C117 C116 C119 C6AA -18.0(14) . .
C115 C116 C119 C6AA 165.7(13) . .
C124 N3 C125 O21 -176.7(5) . .
C123 N3 C125 O21 -3.0(8) . .
C126 N4 C128 O24 179.9(10) . .
C127 N4 C128 O24 5.8(17) . .
C130 N5 C131 O22 174.3(12) . .
C129 N5 C131 O22 2(2) . .
Co3 O25 C132 N6 -179.1(8) . .
C133 N6 C132 O25 141.6(14) . .
C134 N6 C132 O25 -34.9(18) . .
